data_7215426
loop_
_publ_author_name
'Hu, Dehui'
'Yang, Zhipei'
'Zhang, Guoqi'
'Liu, Min'
'Xiang, Junfeng'
'Liang, Tongling'
'Ma, Jinshi'
'Yang, Guoqiang'

_publ_section_title
;
 Self-complementary hydrogen-bonded duplexes and helices based on
 bis(pyrrolyl)carbohydrazide derivatives
;
_journal_issue 20
_journal_name_full CrystEngComm
_journal_page_first 6021
_journal_paper_doi 10.1039/c1ce05542a
_journal_volume 13
_journal_year 2011
_chemical_formula_moiety 'C25 H38 N6 O4, 2(C4 H8 O)'
_chemical_formula_sum 'C33 H54 N6 O6'
_chemical_formula_weight 630.82
_space_group_IT_number 2
_symmetry_cell_setting triclinic
_symmetry_space_group_name_Hall '-P 1'
_symmetry_space_group_name_H-M 'P -1'
_atom_sites_solution_hydrogens geom
_atom_sites_solution_primary direct
_atom_sites_solution_secondary difmap
_audit_creation_method SHELXL-97
_audit_update_record
;
2011-06-21 # Formatted by publCIF
;
_cell_angle_alpha 71.70(3)
_cell_angle_beta 82.55(3)
_cell_angle_gamma 77.24(3)
_cell_formula_units_Z 8
_cell_length_a 17.690(3)
_cell_length_b 18.545(4)
_cell_length_c 22.889(5)
_cell_measurement_reflns_used 14860
_cell_measurement_temperature 293(2)
_cell_measurement_theta_max 27.801
_cell_measurement_theta_min 1.557
_cell_volume 6938(3)
_computing_cell_refinement crystalclear
_computing_data_collection 'crystalclear(Rigaku/MSC Inc., 2005)'
_computing_data_reduction crystalclear
_computing_molecular_graphics 'Bruker SHELXTL'
_computing_publication_material 'Bruker SHELXTL'
_computing_structure_refinement 'SHELXL-97 (Sheldrick, 1997)'
_computing_structure_solution 'SHELXS-97 (Sheldrick, 1990)'
_diffrn_ambient_temperature 293(2)
_diffrn_measured_fraction_theta_full 0.991
_diffrn_measured_fraction_theta_max 0.991
_diffrn_measurement_device_type 'rigaku saturn CCD area detector'
_diffrn_measurement_method '\w and \f scans'
_diffrn_radiation_monochromator confocal
_diffrn_radiation_source 'rotating anode'
_diffrn_radiation_type MoK\a
_diffrn_radiation_wavelength 0.71073
_diffrn_reflns_av_R_equivalents 0.0389
_diffrn_reflns_av_sigmaI/netI 0.0581
_diffrn_reflns_limit_h_max 21
_diffrn_reflns_limit_h_min -21
_diffrn_reflns_limit_k_max 21
_diffrn_reflns_limit_k_min -22
_diffrn_reflns_limit_l_max 27
_diffrn_reflns_limit_l_min -27
_diffrn_reflns_number 55260
_diffrn_reflns_theta_full 25.02
_diffrn_reflns_theta_max 25.02
_diffrn_reflns_theta_min 1.50
_exptl_absorpt_coefficient_mu 0.084
_exptl_absorpt_correction_T_max 0.9917
_exptl_absorpt_correction_T_min 0.9835
_exptl_absorpt_correction_type multi-scan
_exptl_absorpt_process_details crystalclear
_exptl_crystal_density_diffrn 1.208
_exptl_crystal_density_method 'not measured'
_exptl_crystal_F_000 2736
_exptl_crystal_size_max 0.20
_exptl_crystal_size_mid 0.18
_exptl_crystal_size_min 0.10
_refine_diff_density_max 0.784
_refine_diff_density_min -0.654
_refine_diff_density_rms 0.059
_refine_ls_extinction_method none
_refine_ls_goodness_of_fit_ref 0.917
_refine_ls_hydrogen_treatment constr
_refine_ls_matrix_type full
_refine_ls_number_parameters 1700
_refine_ls_number_reflns 24237
_refine_ls_number_restraints 83
_refine_ls_restrained_S_all 0.917
_refine_ls_R_factor_all 0.0840
_refine_ls_R_factor_gt 0.0643
_refine_ls_shift/su_max 0.001
_refine_ls_shift/su_mean 0.000
_refine_ls_structure_factor_coef Fsqd
_refine_ls_weighting_details 'calc w=1/[\s^2^(Fo^2^)+(0.0919P)^2^+8.6058P] where P=(Fo^2^+2Fc^2^)/3'
_refine_ls_weighting_scheme calc
_refine_ls_wR_factor_gt 0.1553
_refine_ls_wR_factor_ref 0.1737
_reflns_number_gt 19066
_reflns_number_total 24237
_reflns_threshold_expression >2sigma(I)
_cod_data_source_file c1ce05542a.txt
_cod_data_source_block r90427f
_cod_original_cell_volume 6938(2)
_cod_original_sg_symbol_H-M P-1
_cod_database_code 7215426

loop_
_symmetry_equiv_pos_as_xyz
'x, y, z'
'-x, -y, -z'

loop_
_atom_site_label
_atom_site_type_symbol
_atom_site_fract_x
_atom_site_fract_y
_atom_site_fract_z
_atom_site_U_iso_or_equiv
_atom_site_adp_type
_atom_site_occupancy
_atom_site_symmetry_multiplicity
_atom_site_calc_flag
_atom_site_refinement_flags
_atom_site_disorder_assembly
_atom_site_disorder_group
O1 O 0.42811(10) 0.09911(11) 0.32002(8) 0.0310(4) Uani 1 1 d . . .
O2 O 0.44668(10) -0.06854(10) 0.49233(8) 0.0261(4) Uani 1 1 d . . .
O3 O -0.00362(10) 0.33322(9) 0.36447(8) 0.0223(4) Uani 1 1 d . B .
O4 O 0.12560(10) 0.28159(10) 0.22598(8) 0.0242(4) Uani 1 1 d . . .
O5 O 0.15664(10) 0.05818(10) 0.34459(8) 0.0237(4) Uani 1 1 d . . .
O6 O 0.24864(10) 0.16367(10) 0.42459(8) 0.0232(4) Uani 1 1 d . . .
O7 O -0.17896(10) 0.51788(10) 0.20635(8) 0.0260(4) Uani 1 1 d . . .
O8 O -0.16194(10) 0.32117(11) 0.24896(9) 0.0311(4) Uani 1 1 d . . .
O9 O 0.33737(10) 0.70754(10) 0.29058(8) 0.0241(4) Uani 1 1 d . . .
O10 O 0.50036(10) 0.67173(10) 0.16856(8) 0.0231(4) Uani 1 1 d . . .
O11 O 0.05338(10) 1.05598(10) 0.03164(8) 0.0260(4) Uani 1 1 d . . .
O12 O 0.06130(11) 0.89094(12) 0.16290(9) 0.0344(5) Uani 1 1 d . . .
O13 O 0.62459(10) 0.70577(11) 0.27874(9) 0.0311(4) Uani 1 1 d . . .
O14 O 0.65440(10) 0.49691(10) 0.33768(8) 0.0235(4) Uani 1 1 d . . .
O15 O 0.25185(10) 0.81543(10) 0.07871(8) 0.0239(4) Uani 1 1 d . . .
O16 O 0.32447(10) 0.90159(10) 0.20765(8) 0.0242(4) Uani 1 1 d . . .
N1 N 0.45273(12) 0.07474(12) 0.42004(10) 0.0242(5) Uani 1 1 d . . .
H1 H 0.4838 0.0763 0.4454 0.029 Uiso 1 1 calc R . .
N2 N 0.38296(12) 0.05036(12) 0.44207(10) 0.0239(5) Uani 1 1 d . . .
H2 H 0.3395 0.0813 0.4321 0.029 Uiso 1 1 calc R . .
N3 N 0.23796(11) 0.00363(11) 0.49010(9) 0.0181(4) Uani 1 1 d . . .
H3 H 0.2310 0.0518 0.4692 0.022 Uiso 1 1 calc R . .
N4 N 0.06331(11) 0.12683(11) 0.43002(9) 0.0195(4) Uani 1 1 d . . .
H4 H 0.0744 0.1090 0.3988 0.023 Uiso 1 1 calc R . .
N5 N 0.01757(12) 0.23567(12) 0.31995(9) 0.0228(5) Uani 1 1 d . B .
H5 H 0.0303 0.1868 0.3243 0.027 Uiso 1 1 calc R . .
N6 N -0.00069(12) 0.28777(12) 0.26266(9) 0.0233(5) Uani 1 1 d . . .
H6 H -0.0485 0.3077 0.2552 0.028 Uiso 1 1 calc R . .
N7 N 0.26430(12) 0.11180(11) 0.32491(10) 0.0226(5) Uani 1 1 d . . .
H7 H 0.3138 0.1045 0.3168 0.027 Uiso 1 1 calc R . .
N8 N 0.22424(12) 0.18587(11) 0.32441(10) 0.0222(5) Uani 1 1 d . . .
H8 H 0.2002 0.2159 0.2927 0.027 Uiso 1 1 calc R . .
N9 N 0.18734(11) 0.34550(11) 0.31001(9) 0.0188(4) Uani 1 1 d . . .
H9 H 0.1946 0.3353 0.2753 0.023 Uiso 1 1 calc R . .
N10 N 0.01358(11) 0.47484(11) 0.26291(9) 0.0187(4) Uani 1 1 d . . .
H10 H 0.0142 0.4374 0.2966 0.022 Uiso 1 1 calc R . .
N11 N -0.13610(12) 0.43088(12) 0.29584(9) 0.0223(5) Uani 1 1 d . . .
H11 H -0.1012 0.4133 0.3223 0.027 Uiso 1 1 calc R . .
N12 N -0.20547(12) 0.40322(12) 0.30721(10) 0.0228(5) Uani 1 1 d . . .
H12 H -0.2416 0.4180 0.3323 0.027 Uiso 1 1 calc R . .
N13 N 0.46294(12) 0.71911(12) 0.27116(9) 0.0212(4) Uani 1 1 d . . .
H13 H 0.5090 0.7067 0.2840 0.025 Uiso 1 1 calc R . .
N14 N 0.44891(12) 0.76872(12) 0.21203(9) 0.0210(4) Uani 1 1 d . . .
H14 H 0.4274 0.8165 0.2068 0.025 Uiso 1 1 calc R . .
N15 N 0.42997(11) 0.87526(11) 0.09401(9) 0.0183(4) Uani 1 1 d . . .
H15 H 0.4171 0.8968 0.1230 0.022 Uiso 1 1 calc R . .
N16 N 0.26302(11) 0.98963(11) 0.02387(9) 0.0189(4) Uani 1 1 d . . .
H16 H 0.2712 0.9399 0.0339 0.023 Uiso 1 1 calc R . .
N17 N 0.12054(12) 0.93343(12) 0.04434(10) 0.0245(5) Uani 1 1 d . . .
H17 H 0.1640 0.9030 0.0404 0.029 Uiso 1 1 calc R . .
N18 N 0.05182(12) 0.90509(12) 0.06202(10) 0.0250(5) Uani 1 1 d . . .
H18 H 0.0273 0.8972 0.0352 0.030 Uiso 1 1 calc R . .
N19 N 0.68285(12) 0.61085(12) 0.23573(10) 0.0231(5) Uani 1 1 d . . .
H19 H 0.7238 0.5916 0.2169 0.028 Uiso 1 1 calc R . .
N20 N 0.61611(12) 0.57946(12) 0.24506(10) 0.0228(5) Uani 1 1 d . . .
H20 H 0.5832 0.5945 0.2171 0.027 Uiso 1 1 calc R . .
N21 N 0.47391(11) 0.52273(11) 0.26618(9) 0.0182(4) Uani 1 1 d . . .
H21 H 0.4764 0.5568 0.2308 0.022 Uiso 1 1 calc R . .
N22 N 0.30431(11) 0.63729(11) 0.20082(9) 0.0186(4) Uani 1 1 d . . .
H22 H 0.2920 0.6500 0.2344 0.022 Uiso 1 1 calc R . .
N23 N 0.25900(12) 0.79582(11) 0.18131(10) 0.0218(5) Uani 1 1 d . . .
H23 H 0.2756 0.7650 0.2158 0.026 Uiso 1 1 calc R . .
N24 N 0.22171(12) 0.87167(11) 0.17702(10) 0.0219(5) Uani 1 1 d . . .
H24 H 0.1756 0.8879 0.1642 0.026 Uiso 1 1 calc R . .
C1 C 0.67524(18) 0.1072(2) 0.27348(17) 0.0466(8) Uani 1 1 d . . .
H1A H 0.6706 0.1623 0.2574 0.070 Uiso 1 1 calc R . .
H1B H 0.7018 0.0833 0.2430 0.070 Uiso 1 1 calc R . .
H1C H 0.7041 0.0885 0.3097 0.070 Uiso 1 1 calc R . .
C2 C 0.59448(17) 0.0873(2) 0.28995(15) 0.0391(7) Uani 1 1 d . . .
H2A H 0.5646 0.1089 0.2537 0.047 Uiso 1 1 calc R . .
H2B H 0.5993 0.0315 0.3021 0.047 Uiso 1 1 calc R . .
C3 C 0.55111(15) 0.11748(16) 0.34163(12) 0.0264(6) Uani 1 1 d . . .
H3A H 0.5817 0.0969 0.3775 0.032 Uiso 1 1 calc R . .
H3B H 0.5450 0.1734 0.3290 0.032 Uiso 1 1 calc R . .
C4 C 0.47184(14) 0.09587(14) 0.35910(12) 0.0232(5) Uani 1 1 d . . .
C5 C 0.38408(14) -0.02277(14) 0.47952(11) 0.0194(5) Uani 1 1 d . . .
C6 C 0.30969(14) -0.04531(13) 0.50193(11) 0.0183(5) Uani 1 1 d . . .
C7 C 0.29554(14) -0.11823(14) 0.53634(11) 0.0189(5) Uani 1 1 d . . .
C8 C 0.35463(15) -0.19169(14) 0.55750(13) 0.0260(6) Uani 1 1 d . . .
H8C H 0.4054 -0.1823 0.5408 0.039 Uiso 1 1 calc R . .
H8D H 0.3425 -0.2312 0.5435 0.039 Uiso 1 1 calc R . .
H8E H 0.3536 -0.2083 0.6017 0.039 Uiso 1 1 calc R . .
C9 C 0.21392(14) -0.11262(14) 0.54602(11) 0.0195(5) Uani 1 1 d . . .
C10 C 0.17144(15) -0.17796(14) 0.57740(12) 0.0235(5) Uani 1 1 d . . .
H10A H 0.1179 -0.1566 0.5872 0.028 Uiso 1 1 calc R . .
H10B H 0.1947 -0.2081 0.6159 0.028 Uiso 1 1 calc R . .
C11 C 0.17296(17) -0.23151(16) 0.53812(14) 0.0336(7) Uani 1 1 d . . .
H11A H 0.1468 -0.2029 0.5012 0.050 Uiso 1 1 calc R . .
H11B H 0.1471 -0.2732 0.5611 0.050 Uiso 1 1 calc R . .
H11C H 0.2258 -0.2521 0.5275 0.050 Uiso 1 1 calc R . .
C12 C 0.18029(14) -0.03666(14) 0.51677(11) 0.0188(5) Uani 1 1 d . . .
C13 C 0.09563(14) -0.00278(14) 0.50781(12) 0.0221(5) Uani 1 1 d . . .
H13A H 0.0803 -0.0204 0.4762 0.026 Uiso 1 1 calc R . .
H13B H 0.0664 -0.0244 0.5458 0.026 Uiso 1 1 calc R . .
C14 C 0.07087(14) 0.08381(14) 0.49017(11) 0.0191(5) Uani 1 1 d . . .
C15 C 0.04648(15) 0.13237(15) 0.52664(11) 0.0239(6) Uani 1 1 d . B .
C16 C 0.04095(19) 0.10770(16) 0.59605(12) 0.0364(7) Uani 1 1 d D . .
H16A H 0.0856 0.0675 0.6103 0.044 Uiso 1 1 calc R A 1
H16B H 0.0443 0.1515 0.6095 0.044 Uiso 1 1 calc R A 1
C17 C -0.0271(3) 0.0798(3) 0.6251(2) 0.0347(12) Uani 0.668(6) 1 d PDU B 1
H17A H -0.0251 0.0657 0.6690 0.052 Uiso 0.668(6) 1 calc PR B 1
H17B H -0.0305 0.0353 0.6133 0.052 Uiso 0.668(6) 1 calc PR B 1
H17C H -0.0719 0.1196 0.6125 0.052 Uiso 0.668(6) 1 calc PR B 1
C17' C 0.0958(5) 0.1206(6) 0.6259(4) 0.041(3) Uani 0.332(6) 1 d PDU B 2
H17D H 0.0847 0.1017 0.6697 0.061 Uiso 0.332(6) 1 calc PR B 2
H17E H 0.0954 0.1751 0.6144 0.061 Uiso 0.332(6) 1 calc PR B 2
H17F H 0.1460 0.0941 0.6149 0.061 Uiso 0.332(6) 1 calc PR B 2
C18 C 0.02382(14) 0.20880(14) 0.48698(11) 0.0210(5) Uani 1 1 d . . .
C19 C -0.00810(17) 0.28051(15) 0.50629(12) 0.0287(6) Uani 1 1 d . B .
H19A H 0.0025 0.3250 0.4736 0.043 Uiso 1 1 calc R . .
H19B H 0.0160 0.2773 0.5425 0.043 Uiso 1 1 calc R . .
H19C H -0.0632 0.2850 0.5152 0.043 Uiso 1 1 calc R . .
C20 C 0.03486(13) 0.20388(13) 0.42706(11) 0.0182(5) Uani 1 1 d . B .
C21 C 0.01505(13) 0.26309(14) 0.36922(11) 0.0188(5) Uani 1 1 d . . .
C22 C 0.05615(15) 0.30736(14) 0.21855(11) 0.0209(5) Uani 1 1 d . . .
C23 C 0.02666(15) 0.36339(15) 0.15880(11) 0.0245(6) Uani 1 1 d . . .
H23C H 0.0434 0.4120 0.1519 0.029 Uiso 1 1 calc R . .
H23D H -0.0297 0.3735 0.1619 0.029 Uiso 1 1 calc R . .
C24 C 0.05577(17) 0.33247(17) 0.10441(12) 0.0329(7) Uani 1 1 d . . .
H24A H 0.0389 0.2840 0.1112 0.040 Uiso 1 1 calc R . .
H24B H 0.1121 0.3223 0.1012 0.040 Uiso 1 1 calc R . .
C25 C 0.0257(2) 0.3895(2) 0.04443(14) 0.0487(9) Uani 1 1 d . . .
H25A H -0.0298 0.3958 0.0460 0.073 Uiso 1 1 calc R . .
H25B H 0.0484 0.3703 0.0105 0.073 Uiso 1 1 calc R . .
H25C H 0.0395 0.4386 0.0389 0.073 Uiso 1 1 calc R . .
C26 C 0.30611(18) -0.16937(16) 0.38342(14) 0.0368(7) Uani 1 1 d . . .
H26A H 0.3288 -0.1742 0.3441 0.055 Uiso 1 1 calc R . .
H26B H 0.2813 -0.2126 0.4042 0.055 Uiso 1 1 calc R . .
H26C H 0.3460 -0.1686 0.4078 0.055 Uiso 1 1 calc R . .
C27 C 0.24622(16) -0.09459(14) 0.37413(12) 0.0259(6) Uani 1 1 d . . .
H27A H 0.2052 -0.0961 0.3505 0.031 Uiso 1 1 calc R . .
H27B H 0.2231 -0.0900 0.4139 0.031 Uiso 1 1 calc R . .
C28 C 0.28261(14) -0.02469(14) 0.34068(11) 0.0211(5) Uani 1 1 d . . .
H28A H 0.3281 -0.0274 0.3614 0.025 Uiso 1 1 calc R . .
H28B H 0.2998 -0.0264 0.2990 0.025 Uiso 1 1 calc R . .
C29 C 0.22794(14) 0.05141(14) 0.33767(11) 0.0190(5) Uani 1 1 d . . .
C30 C 0.22408(14) 0.20954(14) 0.37504(11) 0.0207(5) Uani 1 1 d . . .
C31 C 0.19728(14) 0.29126(13) 0.36734(11) 0.0190(5) Uani 1 1 d . . .
C32 C 0.17965(14) 0.33057(14) 0.41171(11) 0.0208(5) Uani 1 1 d . . .
C33 C 0.18674(16) 0.29548(16) 0.47986(12) 0.0292(6) Uani 1 1 d . . .
H33A H 0.1641 0.2500 0.4939 0.044 Uiso 1 1 calc R . .
H33B H 0.1601 0.3322 0.5008 0.044 Uiso 1 1 calc R . .
H33C H 0.2406 0.2818 0.4885 0.044 Uiso 1 1 calc R . .
C34 C 0.15766(14) 0.41039(14) 0.37976(11) 0.0208(5) Uani 1 1 d . . .
C35 C 0.13291(16) 0.47613(15) 0.40746(13) 0.0285(6) Uani 1 1 d . . .
H35A H 0.1569 0.5190 0.3825 0.034 Uiso 1 1 calc R . .
H35B H 0.1522 0.4598 0.4483 0.034 Uiso 1 1 calc R . .
C36 C 0.04594(19) 0.5043(2) 0.41259(17) 0.0498(9) Uani 1 1 d . . .
H36A H 0.0263 0.5214 0.3723 0.075 Uiso 1 1 calc R . .
H36B H 0.0347 0.5465 0.4301 0.075 Uiso 1 1 calc R . .
H36C H 0.0217 0.4628 0.4386 0.075 Uiso 1 1 calc R . .
C37 C 0.16423(13) 0.41739(14) 0.31723(11) 0.0191(5) Uani 1 1 d . . .
C38 C 0.15309(14) 0.48730(14) 0.26238(12) 0.0223(5) Uani 1 1 d . . .
H38A H 0.1923 0.4786 0.2302 0.027 Uiso 1 1 calc R . .
H38B H 0.1622 0.5308 0.2737 0.027 Uiso 1 1 calc R . .
C39 C 0.07487(14) 0.50940(14) 0.23606(11) 0.0194(5) Uani 1 1 d . . .
C40 C 0.05169(14) 0.56719(14) 0.18290(11) 0.0211(5) Uani 1 1 d . . .
C41 C 0.10413(15) 0.61571(15) 0.13770(12) 0.0271(6) Uani 1 1 d . . .
H41A H 0.1457 0.6203 0.1593 0.033 Uiso 1 1 calc R . .
H41B H 0.0747 0.6673 0.1201 0.033 Uiso 1 1 calc R . .
C42 C 0.13867(18) 0.5806(2) 0.08631(14) 0.0434(8) Uani 1 1 d . . .
H42A H 0.1677 0.5294 0.1036 0.065 Uiso 1 1 calc R . .
H42B H 0.1725 0.6121 0.0589 0.065 Uiso 1 1 calc R . .
H42C H 0.0977 0.5779 0.0638 0.065 Uiso 1 1 calc R . .
C43 C -0.02705(14) 0.56741(14) 0.17705(11) 0.0216(5) Uani 1 1 d . . .
C44 C -0.07474(16) 0.61972(17) 0.12513(12) 0.0339(7) Uani 1 1 d . . .
H44A H -0.0897 0.5894 0.1030 0.051 Uiso 1 1 calc R . .
H44B H -0.0447 0.6554 0.0977 0.051 Uiso 1 1 calc R . .
H44C H -0.1204 0.6480 0.1414 0.051 Uiso 1 1 calc R . .
C45 C -0.05005(14) 0.50935(14) 0.22755(11) 0.0190(5) Uani 1 1 d . . .
C46 C -0.12505(14) 0.48672(14) 0.24152(11) 0.0194(5) Uani 1 1 d . . .
C47 C -0.21505(15) 0.35259(15) 0.27812(12) 0.0242(6) Uani 1 1 d . . .
C48 C -0.29611(15) 0.33558(16) 0.28541(12) 0.0262(6) Uani 1 1 d . . .
H48A H -0.3272 0.3589 0.3153 0.031 Uiso 1 1 calc R . .
H48B H -0.2934 0.2801 0.3011 0.031 Uiso 1 1 calc R . .
C49 C -0.33541(16) 0.36658(17) 0.22461(13) 0.0332(6) Uani 1 1 d . . .
H49A H -0.3023 0.3464 0.1938 0.040 Uiso 1 1 calc R . .
H49B H -0.3416 0.4225 0.2106 0.040 Uiso 1 1 calc R . .
C50 C -0.41481(17) 0.34440(19) 0.23039(15) 0.0396(7) Uani 1 1 d . . .
H50A H -0.4088 0.2891 0.2431 0.059 Uiso 1 1 calc R . .
H50B H -0.4375 0.3654 0.1912 0.059 Uiso 1 1 calc R . .
H50C H -0.4480 0.3648 0.2604 0.059 Uiso 1 1 calc R . .
C51 C 0.50202(18) 0.70530(17) 0.41480(13) 0.0352(7) Uani 1 1 d . . .
H51A H 0.4979 0.7488 0.3783 0.053 Uiso 1 1 calc R . .
H51B H 0.5507 0.6982 0.4321 0.053 Uiso 1 1 calc R . .
H51C H 0.4602 0.7145 0.4443 0.053 Uiso 1 1 calc R . .
C52 C 0.49776(15) 0.63280(15) 0.39832(12) 0.0257(6) Uani 1 1 d . . .
H52A H 0.5046 0.5888 0.4351 0.031 Uiso 1 1 calc R . .
H52B H 0.5404 0.6239 0.3686 0.031 Uiso 1 1 calc R . .
C53 C 0.42177(15) 0.63688(15) 0.37159(11) 0.0237(5) Uani 1 1 d . . .
H53A H 0.4201 0.5850 0.3713 0.028 Uiso 1 1 calc R . .
H53B H 0.3797 0.6508 0.4001 0.028 Uiso 1 1 calc R . .
C54 C 0.40404(14) 0.69079(14) 0.30797(11) 0.0193(5) Uani 1 1 d . . .
C55 C 0.46963(13) 0.74067(14) 0.16265(11) 0.0187(5) Uani 1 1 d . . .
C56 C 0.45707(13) 0.79692(14) 0.10241(11) 0.0182(5) Uani 1 1 d . . .
C57 C 0.47085(13) 0.78536(14) 0.04432(11) 0.0185(5) Uani 1 1 d . . .
C58 C 0.50539(16) 0.71055(15) 0.03055(12) 0.0260(6) Uani 1 1 d . . .
H58A H 0.5609 0.7016 0.0307 0.039 Uiso 1 1 calc R . .
H58B H 0.4912 0.7132 -0.0093 0.039 Uiso 1 1 calc R . .
H58C H 0.4861 0.6689 0.0614 0.039 Uiso 1 1 calc R . .
C59 C 0.45147(14) 0.85879(14) 0.00026(11) 0.0197(5) Uani 1 1 d . . .
C60 C 0.45738(16) 0.87562(16) -0.06871(11) 0.0268(6) Uani 1 1 d . . .
H60A H 0.4976 0.8365 -0.0799 0.032 Uiso 1 1 calc R . .
H60B H 0.4731 0.9252 -0.0874 0.032 Uiso 1 1 calc R . .
C61 C 0.3823(2) 0.8775(2) -0.09504(14) 0.0495(9) Uani 1 1 d . . .
H61A H 0.3684 0.8274 -0.0793 0.074 Uiso 1 1 calc R . .
H61B H 0.3893 0.8912 -0.1392 0.074 Uiso 1 1 calc R . .
H61C H 0.3417 0.9151 -0.0832 0.074 Uiso 1 1 calc R . .
C62 C 0.42690(13) 0.91310(14) 0.03224(11) 0.0185(5) Uani 1 1 d . . .
C63 C 0.40459(14) 0.99957(13) 0.00957(11) 0.0204(5) Uani 1 1 d . . .
H63A H 0.4281 1.0169 -0.0319 0.024 Uiso 1 1 calc R . .
H63B H 0.4270 1.0209 0.0354 0.024 Uiso 1 1 calc R . .
C64 C 0.31929(14) 1.03317(14) 0.00826(11) 0.0190(5) Uani 1 1 d . . .
C65 C 0.28350(14) 1.11095(14) -0.00556(11) 0.0206(5) Uani 1 1 d . . .
C66 C 0.32426(16) 1.17865(15) -0.02438(13) 0.0275(6) Uani 1 1 d . . .
H66A H 0.3794 1.1594 -0.0198 0.033 Uiso 1 1 calc R . .
H66B H 0.3058 1.2099 0.0034 0.033 Uiso 1 1 calc R . .
C67 C 0.31240(17) 1.23001(16) -0.09039(13) 0.0324(6) Uani 1 1 d . . .
H67A H 0.3290 1.1994 -0.1183 0.049 Uiso 1 1 calc R . .
H67B H 0.3424 1.2700 -0.0999 0.049 Uiso 1 1 calc R . .
H67C H 0.2584 1.2530 -0.0945 0.049 Uiso 1 1 calc R . .
C68 C 0.20197(14) 1.11379(14) 0.00315(11) 0.0213(5) Uani 1 1 d . . .
C69 C 0.14163(16) 1.18647(15) -0.00445(13) 0.0292(6) Uani 1 1 d . . .
H69A H 0.1269 1.2059 -0.0463 0.044 Uiso 1 1 calc R . .
H69B H 0.1625 1.2246 0.0053 0.044 Uiso 1 1 calc R . .
H69C H 0.0969 1.1754 0.0228 0.044 Uiso 1 1 calc R . .
C70 C 0.19022(14) 1.03788(14) 0.02107(11) 0.0198(5) Uani 1 1 d . . .
C71 C 0.11714(14) 1.01078(14) 0.03340(11) 0.0208(5) Uani 1 1 d . . .
C72 C 0.02389(15) 0.89002(15) 0.12140(12) 0.0248(6) Uani 1 1 d . . .
C73 C -0.05717(15) 0.87275(16) 0.13351(13) 0.0304(6) Uani 1 1 d . . .
H73A H -0.0586 0.8279 0.1693 0.036 Uiso 1 1 calc R . .
H73B H -0.0709 0.8607 0.0984 0.036 Uiso 1 1 calc R . .
C74 C -0.11557(17) 0.9409(2) 0.14449(17) 0.0445(8) Uani 1 1 d . . .
H74A H -0.1136 0.9855 0.1085 0.053 Uiso 1 1 calc R . .
H74B H -0.1010 0.9530 0.1792 0.053 Uiso 1 1 calc R . .
C75 C -0.19870(18) 0.9269(2) 0.15730(17) 0.0494(9) Uani 1 1 d . . .
H75A H -0.2141 0.9162 0.1227 0.074 Uiso 1 1 calc R . .
H75B H -0.2328 0.9721 0.1639 0.074 Uiso 1 1 calc R . .
H75C H -0.2015 0.8836 0.1934 0.074 Uiso 1 1 calc R . .
C76 C 0.88174(18) 0.6809(2) 0.30408(17) 0.0496(9) Uani 1 1 d . . .
H76A H 0.9140 0.6622 0.2728 0.074 Uiso 1 1 calc R . .
H76B H 0.9053 0.6577 0.3428 0.074 Uiso 1 1 calc R . .
H76C H 0.8761 0.7361 0.2931 0.074 Uiso 1 1 calc R . .
C77 C 0.80226(16) 0.65981(19) 0.30972(14) 0.0360(7) Uani 1 1 d . . .
H77A H 0.7701 0.6785 0.3416 0.043 Uiso 1 1 calc R . .
H77B H 0.8081 0.6039 0.3222 0.043 Uiso 1 1 calc R . .
C78 C 0.76176(15) 0.69388(16) 0.24962(12) 0.0274(6) Uani 1 1 d . . .
H78A H 0.7552 0.7498 0.2373 0.033 Uiso 1 1 calc R . .
H78B H 0.7939 0.6756 0.2175 0.033 Uiso 1 1 calc R . .
C79 C 0.68333(15) 0.67147(15) 0.25633(12) 0.0247(6) Uani 1 1 d . . .
C80 C 0.60362(14) 0.52447(14) 0.29925(11) 0.0189(5) Uani 1 1 d . . .
C81 C 0.53067(14) 0.49769(13) 0.30888(11) 0.0190(5) Uani 1 1 d . . .
C82 C 0.50440(14) 0.44284(14) 0.35984(11) 0.0199(5) Uani 1 1 d . . .
C83 C 0.54379(15) 0.40130(15) 0.41888(12) 0.0262(6) Uani 1 1 d . . .
H83A H 0.5876 0.3634 0.4116 0.039 Uiso 1 1 calc R . .
H83B H 0.5078 0.3761 0.4494 0.039 Uiso 1 1 calc R . .
H83C H 0.5610 0.4379 0.4333 0.039 Uiso 1 1 calc R . .
C84 C 0.43055(14) 0.43446(14) 0.34729(11) 0.0203(5) Uani 1 1 d . . .
C85 C 0.38108(15) 0.37927(14) 0.38842(12) 0.0245(6) Uani 1 1 d . . .
H85A H 0.3280 0.3970 0.3763 0.029 Uiso 1 1 calc R . .
H85B H 0.3812 0.3799 0.4306 0.029 Uiso 1 1 calc R . .
C86 C 0.40909(18) 0.29614(16) 0.38570(14) 0.0368(7) Uani 1 1 d . . .
H86A H 0.4113 0.2953 0.3438 0.055 Uiso 1 1 calc R . .
H86B H 0.3737 0.2644 0.4105 0.055 Uiso 1 1 calc R . .
H86C H 0.4599 0.2765 0.4012 0.055 Uiso 1 1 calc R . .
C87 C 0.41384(14) 0.48483(13) 0.28937(11) 0.0190(5) Uani 1 1 d . . .
C88 C 0.34280(14) 0.49674(14) 0.25506(12) 0.0218(5) Uani 1 1 d . . .
H88A H 0.3439 0.4500 0.2442 0.026 Uiso 1 1 calc R . .
H88B H 0.2973 0.5034 0.2829 0.026 Uiso 1 1 calc R . .
C89 C 0.33325(14) 0.56395(14) 0.19745(11) 0.0188(5) Uani 1 1 d . . .
C90 C 0.34604(14) 0.56684(14) 0.13585(11) 0.0200(5) Uani 1 1 d . . .
C91 C 0.37832(17) 0.49943(15) 0.11114(13) 0.0293(6) Uani 1 1 d . . .
H91A H 0.3489 0.5039 0.0769 0.035 Uiso 1 1 calc R . .
H91B H 0.3716 0.4521 0.1431 0.035 Uiso 1 1 calc R . .
C92 C 0.46427(18) 0.49377(18) 0.08943(15) 0.0420(8) Uani 1 1 d . . .
H92A H 0.4708 0.5381 0.0550 0.063 Uiso 1 1 calc R . .
H92B H 0.4824 0.4476 0.0772 0.063 Uiso 1 1 calc R . .
H92C H 0.4936 0.4921 0.1225 0.063 Uiso 1 1 calc R . .
C93 C 0.32281(14) 0.64537(14) 0.10035(11) 0.0206(5) Uani 1 1 d . . .
C94 C 0.32306(17) 0.67552(16) 0.03172(12) 0.0284(6) Uani 1 1 d . . .
H94A H 0.2716 0.6821 0.0192 0.043 Uiso 1 1 calc R . .
H94B H 0.3581 0.6394 0.0139 0.043 Uiso 1 1 calc R . .
H94C H 0.3396 0.7244 0.0180 0.043 Uiso 1 1 calc R . .
C95 C 0.29790(14) 0.68793(13) 0.14199(11) 0.0188(5) Uani 1 1 d . . .
C96 C 0.26894(13) 0.77093(14) 0.13052(11) 0.0192(5) Uani 1 1 d . . .
C97 C 0.25665(14) 0.91981(14) 0.19254(11) 0.0199(5) Uani 1 1 d . . .
C98 C 0.20598(14) 0.99697(14) 0.19109(12) 0.0230(5) Uani 1 1 d . . .
H98A H 0.1878 0.9971 0.2329 0.028 Uiso 1 1 calc R . .
H98B H 0.1609 1.0045 0.1683 0.028 Uiso 1 1 calc R . .
C99 C 0.24884(16) 1.06375(14) 0.16134(12) 0.0270(6) Uani 1 1 d . . .
H99A H 0.2705 1.0613 0.1207 0.032 Uiso 1 1 calc R . .
H99B H 0.2915 1.0585 0.1860 0.032 Uiso 1 1 calc R . .
C100 C 0.19555(19) 1.14225(16) 0.15549(15) 0.0400(7) Uani 1 1 d . . .
H10C H 0.1507 1.1457 0.1345 0.060 Uiso 1 1 calc R . .
H10D H 0.2230 1.1827 0.1324 0.060 Uiso 1 1 calc R . .
H10E H 0.1795 1.1477 0.1958 0.060 Uiso 1 1 calc R . .
O17 O 0.17708(11) 0.65002(11) 0.30050(8) 0.0290(4) Uani 1 1 d . . .
O18 O 0.96732(12) 0.10608(13) 0.30428(10) 0.0414(5) Uani 1 1 d . . .
O19 O 0.91376(18) 0.2400(2) 0.09126(18) 0.0931(11) Uani 1 1 d . . .
O21 O 0.51000(10) 0.04356(11) 0.83637(8) 0.0277(4) Uani 1 1 d . . .
O22 O 0.29750(11) 0.33628(11) 0.20179(9) 0.0324(4) Uani 1 1 d . . .
O23 O 0.20273(13) 0.45855(13) 0.55061(10) 0.0437(5) Uani 1 1 d . . .
O24 O 0.3516(3) 0.0683(2) 0.58505(19) 0.1240(15) Uani 1 1 d . . .
C101 C 0.10805(17) 0.69730(17) 0.27083(14) 0.0348(7) Uani 1 1 d . . .
H10F H 0.0702 0.6656 0.2731 0.042 Uiso 1 1 calc R . .
H10G H 0.1208 0.7226 0.2278 0.042 Uiso 1 1 calc R . .
C102 C 0.07530(19) 0.75738(19) 0.30483(15) 0.0419(8) Uani 1 1 d . . .
H10H H 0.0600 0.8083 0.2761 0.050 Uiso 1 1 calc R . .
H10I H 0.0309 0.7436 0.3325 0.050 Uiso 1 1 calc R . .
C103 C 0.14310(19) 0.75476(17) 0.34045(14) 0.0378(7) Uani 1 1 d . . .
H10J H 0.1783 0.7874 0.3152 0.045 Uiso 1 1 calc R . .
H10K H 0.1254 0.7703 0.3774 0.045 Uiso 1 1 calc R . .
C104 C 0.18047(17) 0.67042(17) 0.35578(12) 0.0311(6) Uani 1 1 d . . .
H10L H 0.2338 0.6625 0.3659 0.037 Uiso 1 1 calc R . .
H10M H 0.1521 0.6397 0.3903 0.037 Uiso 1 1 calc R . .
C105 C 1.0156(2) 0.0952(3) 0.2511(2) 0.0761(15) Uani 1 1 d . . .
H10N H 1.0630 0.0584 0.2640 0.091 Uiso 1 1 calc R . .
H10O H 1.0296 0.1439 0.2262 0.091 Uiso 1 1 calc R . .
C106 C 0.9745(2) 0.0668(3) 0.21499(17) 0.0622(11) Uani 1 1 d . . .
H10P H 1.0012 0.0158 0.2131 0.075 Uiso 1 1 calc R . .
H10Q H 0.9705 0.1015 0.1733 0.075 Uiso 1 1 calc R . .
C107 C 0.89490(18) 0.0633(2) 0.24755(14) 0.0419(8) Uani 1 1 d . . .
H10R H 0.8904 0.0103 0.2700 0.050 Uiso 1 1 calc R . .
H10S H 0.8547 0.0851 0.2184 0.050 Uiso 1 1 calc R . .
C108 C 0.88912(17) 0.11109(18) 0.29125(15) 0.0377(7) Uani 1 1 d . . .
H10T H 0.8651 0.1644 0.2722 0.045 Uiso 1 1 calc R . .
H10U H 0.8586 0.0905 0.3288 0.045 Uiso 1 1 calc R . .
C109 C 0.8426(2) 0.2856(2) 0.10319(18) 0.0565(10) Uani 1 1 d . . .
H10V H 0.8303 0.3311 0.0682 0.068 Uiso 1 1 calc R . .
H10W H 0.8445 0.3022 0.1391 0.068 Uiso 1 1 calc R . .
C110 C 0.78320(19) 0.23563(19) 0.11456(15) 0.0440(8) Uani 1 1 d . . .
H11D H 0.7342 0.2655 0.0983 0.053 Uiso 1 1 calc R . .
H11E H 0.7747 0.2102 0.1582 0.053 Uiso 1 1 calc R . .
C111 C 0.8959(2) 0.1992(3) 0.0536(2) 0.0756(13) Uani 1 1 d . . .
H11H H 0.9360 0.1539 0.0544 0.091 Uiso 1 1 calc R . .
H11I H 0.8919 0.2320 0.0113 0.091 Uiso 1 1 calc R . .
C112 C 0.8204(2) 0.1762(2) 0.07935(19) 0.0586(10) Uani 1 1 d . . .
H11F H 0.8280 0.1239 0.1070 0.070 Uiso 1 1 calc R . .
H11G H 0.7885 0.1797 0.0468 0.070 Uiso 1 1 calc R . .
O20A O 0.7362(2) 0.4875(3) 0.0144(2) 0.0526(12) Uani 0.621(5) 1 d PDU C 1
C13A C 0.7908(3) 0.5307(3) 0.0186(3) 0.0440(14) Uani 0.621(5) 1 d PDU C 1
H13C H 0.8123 0.5558 -0.0221 0.053 Uiso 0.621(5) 1 calc PR C 1
H13D H 0.8330 0.4975 0.0432 0.053 Uiso 0.621(5) 1 calc PR C 1
C14A C 0.7454(4) 0.5910(4) 0.0496(3) 0.0414(18) Uani 0.621(5) 1 d PDU C 1
H14A H 0.7790 0.6060 0.0721 0.050 Uiso 0.621(5) 1 calc PR C 1
H14B H 0.7199 0.6368 0.0196 0.050 Uiso 0.621(5) 1 calc PR C 1
C15A C 0.6880(3) 0.5488(3) 0.0919(2) 0.0410(14) Uani 0.621(5) 1 d PDU C 1
H15A H 0.6414 0.5842 0.1000 0.049 Uiso 0.621(5) 1 calc PR C 1
H15B H 0.7098 0.5175 0.1307 0.049 Uiso 0.621(5) 1 calc PR C 1
C16A C 0.6708(4) 0.4983(4) 0.0556(3) 0.0473(16) Uani 0.621(5) 1 d PDU C 1
H16C H 0.6621 0.4488 0.0834 0.057 Uiso 0.621(5) 1 calc PR C 1
H16D H 0.6248 0.5236 0.0329 0.057 Uiso 0.621(5) 1 calc PR C 1
O20B O 0.6948(3) 0.6132(3) 0.0187(3) 0.0414(18) Uani 0.379(5) 1 d PDU C 2
C13B C 0.7717(6) 0.5932(6) 0.0340(9) 0.072(6) Uani 0.379(5) 1 d PDU C 2
H13E H 0.7787 0.6185 0.0636 0.086 Uiso 0.379(5) 1 calc PR C 2
H13F H 0.8056 0.6096 -0.0024 0.086 Uiso 0.379(5) 1 calc PR C 2
C14B C 0.7913(5) 0.5054(5) 0.0618(6) 0.061(3) Uani 0.379(5) 1 d PDU C 2
H14C H 0.8371 0.4834 0.0404 0.074 Uiso 0.379(5) 1 calc PR C 2
H14D H 0.8005 0.4916 0.1052 0.074 Uiso 0.379(5) 1 calc PR C 2
C15B C 0.7220(6) 0.4776(5) 0.0536(6) 0.055(3) Uani 0.379(5) 1 d PDU C 2
H15C H 0.7106 0.4354 0.0891 0.066 Uiso 0.379(5) 1 calc PR C 2
H15D H 0.7290 0.4607 0.0169 0.066 Uiso 0.379(5) 1 calc PR C 2
C16B C 0.6579(5) 0.5495(5) 0.0473(5) 0.055(3) Uani 0.379(5) 1 d PDU C 2
H16E H 0.6180 0.5490 0.0222 0.066 Uiso 0.379(5) 1 calc PR C 2
H16F H 0.6342 0.5519 0.0875 0.066 Uiso 0.379(5) 1 calc PR C 2
C117 C 0.53466(16) 0.01564(17) 0.78354(13) 0.0304(6) Uani 1 1 d . . .
H1G H 0.5214 -0.0346 0.7906 0.037 Uiso 1 1 calc R . .
H1H H 0.5903 0.0113 0.7746 0.037 Uiso 1 1 calc R . .
C118 C 0.49140(19) 0.07524(17) 0.73144(13) 0.0393(7) Uani 1 1 d . . .
H1E H 0.4877 0.0539 0.6985 0.047 Uiso 1 1 calc R . .
H1F H 0.5158 0.1201 0.7149 0.047 Uiso 1 1 calc R . .
C119 C 0.41212(19) 0.09512(19) 0.76370(14) 0.0420(8) Uani 1 1 d . . .
H11J H 0.3857 0.1470 0.7430 0.050 Uiso 1 1 calc R . .
H11K H 0.3796 0.0586 0.7654 0.050 Uiso 1 1 calc R . .
C120 C 0.43224(15) 0.08916(16) 0.82752(13) 0.0293(6) Uani 1 1 d . . .
H12A H 0.4303 0.1403 0.8311 0.035 Uiso 1 1 calc R . .
H12B H 0.3956 0.0644 0.8584 0.035 Uiso 1 1 calc R . .
C121 C 0.36789(18) 0.28330(18) 0.22317(14) 0.0371(7) Uani 1 1 d . . .
H12C H 0.3601 0.2525 0.2656 0.044 Uiso 1 1 calc R . .
H12D H 0.4095 0.3109 0.2202 0.044 Uiso 1 1 calc R . .
C122 C 0.3860(3) 0.2330(2) 0.18047(18) 0.0787(15) Uani 1 1 d . . .
H12E H 0.4415 0.2148 0.1755 0.094 Uiso 1 1 calc R . .
H12F H 0.3607 0.1887 0.1962 0.094 Uiso 1 1 calc R . .
C123 C 0.3554(2) 0.2840(3) 0.12203(18) 0.0645(11) Uani 1 1 d . . .
H12G H 0.3428 0.2545 0.0976 0.077 Uiso 1 1 calc R . .
H12H H 0.3925 0.3153 0.0982 0.077 Uiso 1 1 calc R . .
C124 C 0.28490(18) 0.3326(2) 0.14168(13) 0.0385(7) Uani 1 1 d . . .
H12I H 0.2765 0.3841 0.1126 0.046 Uiso 1 1 calc R . .
H12J H 0.2398 0.3099 0.1440 0.046 Uiso 1 1 calc R . .
C125 C 0.28473(18) 0.43814(18) 0.54152(14) 0.0391(7) Uani 1 1 d . . .
H12K H 0.2987 0.3949 0.5245 0.047 Uiso 1 1 calc R . .
H12L H 0.3090 0.4239 0.5802 0.047 Uiso 1 1 calc R . .
C126 C 0.31017(19) 0.50929(17) 0.49687(14) 0.0398(7) Uani 1 1 d . . .
H12M H 0.3024 0.5137 0.4546 0.048 Uiso 1 1 calc R . .
H12N H 0.3642 0.5093 0.5004 0.048 Uiso 1 1 calc R . .
C127 C 0.2562(2) 0.57303(18) 0.51855(15) 0.0432(8) Uani 1 1 d . . .
H12O H 0.2776 0.5830 0.5516 0.052 Uiso 1 1 calc R . .
H12P H 0.2464 0.6206 0.4849 0.052 Uiso 1 1 calc R . .
C128 C 0.1828(2) 0.5403(2) 0.54124(16) 0.0500(9) Uani 1 1 d . . .
H12Q H 0.1616 0.5510 0.5796 0.060 Uiso 1 1 calc R . .
H12R H 0.1440 0.5638 0.5110 0.060 Uiso 1 1 calc R . .
C129 C 0.3782(4) 0.1394(3) 0.5679(2) 0.0996(18) Uani 1 1 d . . .
H12S H 0.3718 0.1657 0.5244 0.120 Uiso 1 1 calc R . .
H12T H 0.4329 0.1298 0.5749 0.120 Uiso 1 1 calc R . .
C130 C 0.3313(3) 0.1895(3) 0.60633(18) 0.0704(12) Uani 1 1 d . . .
H13M H 0.3122 0.2416 0.5808 0.084 Uiso 1 1 calc R . .
H13N H 0.3617 0.1919 0.6378 0.084 Uiso 1 1 calc R . .
C131 C 0.2644(4) 0.1463(4) 0.6350(2) 0.110(2) Uani 1 1 d . . .
H13O H 0.2147 0.1816 0.6306 0.133 Uiso 1 1 calc R . .
H13P H 0.2708 0.1192 0.6783 0.133 Uiso 1 1 calc R . .
C132 C 0.2713(4) 0.0888(3) 0.5971(3) 0.0974(18) Uani 1 1 d . . .
H13G H 0.2495 0.0439 0.6206 0.117 Uiso 1 1 calc R . .
H13H H 0.2451 0.1133 0.5591 0.117 Uiso 1 1 calc R . .

loop_
_atom_site_aniso_label
_atom_site_aniso_U_11
_atom_site_aniso_U_22
_atom_site_aniso_U_33
_atom_site_aniso_U_23
_atom_site_aniso_U_13
_atom_site_aniso_U_12
O1 0.0225(10) 0.0435(12) 0.0285(10) -0.0096(9) -0.0033(8) -0.0099(9)
O2 0.0166(9) 0.0240(9) 0.0353(10) -0.0061(8) -0.0064(8) -0.0004(8)
O3 0.0225(9) 0.0178(9) 0.0244(9) -0.0039(7) -0.0035(7) -0.0015(7)
O4 0.0181(9) 0.0286(10) 0.0238(9) -0.0063(8) -0.0039(7) -0.0006(8)
O5 0.0169(9) 0.0260(10) 0.0297(10) -0.0115(8) -0.0015(7) -0.0023(7)
O6 0.0218(9) 0.0196(9) 0.0250(9) -0.0015(7) -0.0063(7) -0.0018(7)
O7 0.0155(9) 0.0317(10) 0.0267(10) -0.0049(8) -0.0057(7) 0.0012(8)
O8 0.0223(10) 0.0382(11) 0.0354(11) -0.0170(9) 0.0002(8) -0.0032(9)
O9 0.0206(9) 0.0256(9) 0.0255(9) -0.0057(8) -0.0044(7) -0.0042(8)
O10 0.0229(9) 0.0189(9) 0.0242(9) -0.0030(7) -0.0056(7) 0.0004(7)
O11 0.0160(9) 0.0251(10) 0.0353(10) -0.0081(8) -0.0063(8) 0.0009(8)
O12 0.0255(10) 0.0466(12) 0.0317(11) -0.0093(9) -0.0063(8) -0.0086(9)
O13 0.0221(10) 0.0329(11) 0.0397(11) -0.0151(9) 0.0018(8) -0.0043(8)
O14 0.0176(9) 0.0259(9) 0.0249(9) -0.0057(7) -0.0054(7) -0.0005(7)
O15 0.0232(9) 0.0208(9) 0.0243(9) -0.0029(7) -0.0067(7) 0.0003(7)
O16 0.0189(9) 0.0226(9) 0.0316(10) -0.0094(8) -0.0047(8) -0.0013(7)
N1 0.0170(11) 0.0285(12) 0.0258(12) -0.0026(9) -0.0038(9) -0.0085(9)
N2 0.0118(10) 0.0248(11) 0.0291(12) 0.0008(9) -0.0035(9) -0.0025(9)
N3 0.0183(11) 0.0146(10) 0.0199(10) -0.0028(8) -0.0029(8) -0.0023(8)
N4 0.0183(11) 0.0193(10) 0.0208(10) -0.0060(8) 0.0007(8) -0.0043(8)
N5 0.0264(12) 0.0210(11) 0.0176(10) -0.0029(9) -0.0021(9) -0.0013(9)
N6 0.0199(11) 0.0281(12) 0.0180(10) -0.0030(9) -0.0042(9) -0.0003(9)
N7 0.0162(11) 0.0164(10) 0.0341(12) -0.0086(9) -0.0026(9) 0.0010(8)
N8 0.0236(11) 0.0147(10) 0.0269(11) -0.0042(9) -0.0089(9) 0.0007(9)
N9 0.0190(11) 0.0172(10) 0.0192(10) -0.0031(8) -0.0051(8) -0.0026(8)
N10 0.0173(11) 0.0180(10) 0.0187(10) -0.0018(8) -0.0042(8) -0.0024(8)
N11 0.0152(11) 0.0274(12) 0.0226(11) -0.0028(9) -0.0025(8) -0.0065(9)
N12 0.0144(11) 0.0291(12) 0.0257(11) -0.0101(9) 0.0030(9) -0.0051(9)
N13 0.0184(11) 0.0244(11) 0.0162(10) -0.0007(8) -0.0040(8) -0.0006(9)
N14 0.0247(11) 0.0176(10) 0.0162(10) -0.0008(8) -0.0021(8) -0.0007(9)
N15 0.0174(10) 0.0181(10) 0.0170(10) -0.0037(8) -0.0015(8) -0.0008(8)
N16 0.0155(10) 0.0146(10) 0.0247(11) -0.0032(8) -0.0030(8) -0.0019(8)
N17 0.0141(11) 0.0237(11) 0.0339(12) -0.0065(9) -0.0024(9) -0.0024(9)
N18 0.0170(11) 0.0281(12) 0.0321(12) -0.0071(10) -0.0057(9) -0.0090(9)
N19 0.0131(10) 0.0263(12) 0.0280(12) -0.0054(9) 0.0017(9) -0.0055(9)
N20 0.0163(11) 0.0235(11) 0.0251(11) 0.0005(9) -0.0039(9) -0.0064(9)
N21 0.0169(10) 0.0169(10) 0.0181(10) -0.0008(8) -0.0030(8) -0.0031(8)
N22 0.0202(11) 0.0169(10) 0.0188(10) -0.0053(8) -0.0028(8) -0.0030(8)
N23 0.0244(11) 0.0152(10) 0.0245(11) -0.0048(9) -0.0064(9) 0.0001(9)
N24 0.0193(11) 0.0158(10) 0.0300(12) -0.0064(9) -0.0087(9) 0.0016(8)
C1 0.0290(17) 0.056(2) 0.057(2) -0.0200(17) 0.0114(15) -0.0141(15)
C2 0.0257(16) 0.056(2) 0.0419(18) -0.0218(15) 0.0077(13) -0.0149(14)
C3 0.0213(14) 0.0294(14) 0.0282(14) -0.0055(11) -0.0005(11) -0.0091(11)
C4 0.0181(13) 0.0213(13) 0.0295(14) -0.0061(11) -0.0033(11) -0.0031(10)
C5 0.0179(13) 0.0204(12) 0.0198(12) -0.0058(10) -0.0053(10) -0.0014(10)
C6 0.0159(12) 0.0178(12) 0.0202(12) -0.0050(10) -0.0041(10) -0.0002(10)
C7 0.0204(13) 0.0188(12) 0.0170(12) -0.0052(10) -0.0020(10) -0.0025(10)
C8 0.0213(14) 0.0193(13) 0.0339(15) -0.0037(11) -0.0036(11) -0.0020(11)
C9 0.0211(13) 0.0177(12) 0.0194(12) -0.0056(10) -0.0004(10) -0.0033(10)
C10 0.0216(13) 0.0175(12) 0.0267(13) -0.0012(10) 0.0014(11) -0.0038(10)
C11 0.0336(16) 0.0268(15) 0.0450(17) -0.0150(13) 0.0062(13) -0.0137(13)
C12 0.0183(12) 0.0202(12) 0.0182(12) -0.0058(10) -0.0003(10) -0.0048(10)
C13 0.0179(13) 0.0174(12) 0.0281(14) -0.0045(10) 0.0004(10) -0.0021(10)
C14 0.0152(12) 0.0171(12) 0.0211(12) -0.0013(10) -0.0003(10) -0.0021(10)
C15 0.0245(14) 0.0221(13) 0.0215(13) -0.0030(10) -0.0011(11) -0.0021(11)
C16 0.056(2) 0.0218(14) 0.0228(14) -0.0019(11) -0.0040(13) 0.0034(13)
C17 0.036(3) 0.037(2) 0.028(2) -0.0071(18) 0.0013(18) -0.007(2)
C17' 0.047(5) 0.047(5) 0.028(4) -0.007(4) -0.014(4) -0.009(4)
C18 0.0195(13) 0.0199(13) 0.0213(13) -0.0043(10) -0.0010(10) -0.0015(10)
C19 0.0373(16) 0.0206(13) 0.0266(14) -0.0078(11) -0.0035(12) -0.0002(12)
C20 0.0156(12) 0.0172(12) 0.0204(12) -0.0046(10) -0.0009(10) -0.0017(10)
C21 0.0125(12) 0.0214(13) 0.0212(12) -0.0045(10) 0.0003(9) -0.0036(10)
C22 0.0241(14) 0.0220(13) 0.0182(12) -0.0092(10) -0.0015(10) -0.0032(11)
C23 0.0235(14) 0.0265(14) 0.0201(13) -0.0062(11) -0.0029(10) 0.0020(11)
C24 0.0319(16) 0.0410(17) 0.0216(14) -0.0092(12) -0.0044(12) 0.0032(13)
C25 0.0438(19) 0.068(2) 0.0225(15) -0.0068(15) -0.0045(14) 0.0051(17)
C26 0.0463(19) 0.0243(15) 0.0366(16) -0.0108(13) -0.0013(14) 0.0013(13)
C27 0.0293(15) 0.0214(13) 0.0265(14) -0.0079(11) -0.0022(11) -0.0025(11)
C28 0.0199(13) 0.0220(13) 0.0222(13) -0.0089(10) -0.0014(10) -0.0021(10)
C29 0.0203(13) 0.0205(13) 0.0160(12) -0.0055(10) -0.0026(10) -0.0027(10)
C30 0.0139(12) 0.0217(13) 0.0263(13) -0.0049(11) -0.0038(10) -0.0043(10)
C31 0.0169(12) 0.0165(12) 0.0219(12) -0.0024(10) -0.0040(10) -0.0028(10)
C32 0.0176(13) 0.0206(13) 0.0252(13) -0.0058(10) -0.0040(10) -0.0057(10)
C33 0.0310(15) 0.0302(15) 0.0251(14) -0.0047(11) -0.0058(11) -0.0062(12)
C34 0.0175(13) 0.0210(13) 0.0233(13) -0.0053(10) -0.0027(10) -0.0034(10)
C35 0.0344(16) 0.0238(14) 0.0293(14) -0.0104(11) -0.0035(12) -0.0048(12)
C36 0.0424(19) 0.053(2) 0.060(2) -0.0371(18) -0.0025(16) 0.0069(16)
C37 0.0135(12) 0.0174(12) 0.0262(13) -0.0041(10) -0.0062(10) -0.0033(10)
C38 0.0193(13) 0.0192(13) 0.0266(13) -0.0021(10) -0.0053(10) -0.0047(10)
C39 0.0168(12) 0.0185(12) 0.0230(13) -0.0065(10) -0.0015(10) -0.0026(10)
C40 0.0217(13) 0.0196(12) 0.0200(12) -0.0036(10) -0.0014(10) -0.0034(10)
C41 0.0239(14) 0.0272(14) 0.0246(14) 0.0035(11) -0.0048(11) -0.0078(11)
C42 0.0348(17) 0.067(2) 0.0292(16) -0.0123(15) 0.0069(13) -0.0198(16)
C43 0.0223(13) 0.0215(13) 0.0179(12) -0.0034(10) -0.0031(10) -0.0004(10)
C44 0.0269(15) 0.0388(17) 0.0237(14) 0.0074(12) -0.0063(12) -0.0027(13)
C45 0.0154(12) 0.0197(12) 0.0202(12) -0.0048(10) -0.0035(10) 0.0002(10)
C46 0.0173(12) 0.0198(12) 0.0204(12) -0.0080(10) -0.0005(10) 0.0002(10)
C47 0.0200(13) 0.0257(14) 0.0235(13) -0.0031(11) -0.0026(11) -0.0028(11)
C48 0.0219(14) 0.0290(14) 0.0276(14) -0.0075(11) -0.0021(11) -0.0055(11)
C49 0.0292(15) 0.0366(16) 0.0336(16) -0.0094(13) -0.0058(12) -0.0055(13)
C50 0.0280(16) 0.0443(18) 0.0501(19) -0.0168(15) -0.0130(14) -0.0041(14)
C51 0.0406(17) 0.0362(16) 0.0292(15) -0.0102(13) -0.0122(13) -0.0016(14)
C52 0.0274(14) 0.0252(14) 0.0195(13) -0.0047(11) -0.0032(11) 0.0036(11)
C53 0.0254(14) 0.0227(13) 0.0196(13) -0.0048(10) 0.0004(10) -0.0009(11)
C54 0.0202(13) 0.0172(12) 0.0202(12) -0.0071(10) -0.0007(10) -0.0010(10)
C55 0.0135(12) 0.0205(13) 0.0201(12) -0.0025(10) -0.0021(9) -0.0036(10)
C56 0.0117(12) 0.0176(12) 0.0234(13) -0.0042(10) -0.0009(9) -0.0016(9)
C57 0.0145(12) 0.0208(12) 0.0194(12) -0.0041(10) -0.0006(9) -0.0044(10)
C58 0.0287(15) 0.0247(14) 0.0247(13) -0.0079(11) -0.0012(11) -0.0045(11)
C59 0.0179(12) 0.0222(13) 0.0178(12) -0.0032(10) -0.0014(10) -0.0052(10)
C60 0.0334(15) 0.0263(14) 0.0174(13) -0.0029(11) 0.0013(11) -0.0059(12)
C61 0.062(2) 0.068(2) 0.0234(15) -0.0042(15) -0.0122(15) -0.0308(19)
C62 0.0128(12) 0.0211(13) 0.0189(12) -0.0008(10) -0.0008(9) -0.0050(10)
C63 0.0172(13) 0.0171(12) 0.0229(13) -0.0015(10) -0.0011(10) -0.0020(10)
C64 0.0185(13) 0.0204(12) 0.0169(12) -0.0037(10) -0.0019(10) -0.0033(10)
C65 0.0199(13) 0.0195(12) 0.0202(12) -0.0017(10) -0.0044(10) -0.0031(10)
C66 0.0241(14) 0.0190(13) 0.0370(15) -0.0025(11) -0.0071(12) -0.0045(11)
C67 0.0349(16) 0.0229(14) 0.0338(15) -0.0026(12) 0.0023(12) -0.0050(12)
C68 0.0214(13) 0.0180(12) 0.0220(13) -0.0032(10) -0.0043(10) -0.0011(10)
C69 0.0255(14) 0.0217(14) 0.0382(16) -0.0055(12) -0.0085(12) -0.0010(11)
C70 0.0146(12) 0.0207(12) 0.0218(12) -0.0039(10) -0.0051(10) 0.0003(10)
C71 0.0193(13) 0.0216(13) 0.0198(12) -0.0039(10) -0.0054(10) -0.0011(10)
C72 0.0216(14) 0.0216(13) 0.0297(14) -0.0046(11) -0.0059(11) -0.0032(11)
C73 0.0248(14) 0.0337(15) 0.0315(15) -0.0044(12) -0.0035(12) -0.0099(12)
C74 0.0243(16) 0.0486(19) 0.067(2) -0.0291(17) 0.0058(15) -0.0085(14)
C75 0.0278(17) 0.062(2) 0.061(2) -0.0232(18) 0.0059(15) -0.0105(16)
C76 0.0324(18) 0.068(2) 0.055(2) -0.0187(18) -0.0116(15) -0.0170(17)
C77 0.0255(15) 0.0456(18) 0.0361(16) -0.0068(14) -0.0067(12) -0.0099(13)
C78 0.0219(14) 0.0299(14) 0.0296(14) -0.0050(12) -0.0015(11) -0.0088(11)
C79 0.0238(14) 0.0245(14) 0.0218(13) -0.0003(11) -0.0043(11) -0.0042(11)
C80 0.0156(12) 0.0180(12) 0.0229(13) -0.0088(10) -0.0008(10) 0.0010(10)
C81 0.0172(12) 0.0164(12) 0.0225(12) -0.0054(10) -0.0026(10) -0.0014(10)
C82 0.0192(13) 0.0165(12) 0.0209(12) -0.0038(10) -0.0026(10) 0.0009(10)
C83 0.0268(14) 0.0247(14) 0.0220(13) -0.0003(11) -0.0047(11) -0.0028(11)
C84 0.0179(13) 0.0184(12) 0.0227(13) -0.0045(10) 0.0002(10) -0.0030(10)
C85 0.0204(13) 0.0240(13) 0.0248(13) 0.0005(11) -0.0015(10) -0.0069(11)
C86 0.0408(18) 0.0280(15) 0.0417(17) -0.0066(13) 0.0010(14) -0.0140(13)
C87 0.0166(12) 0.0168(12) 0.0234(13) -0.0062(10) -0.0006(10) -0.0029(10)
C88 0.0189(13) 0.0193(13) 0.0269(13) -0.0050(10) -0.0033(10) -0.0044(10)
C89 0.0159(12) 0.0173(12) 0.0227(13) -0.0031(10) -0.0027(10) -0.0054(10)
C90 0.0169(12) 0.0198(12) 0.0241(13) -0.0070(10) 0.0001(10) -0.0051(10)
C91 0.0393(16) 0.0195(13) 0.0285(14) -0.0078(11) 0.0007(12) -0.0046(12)
C92 0.0398(18) 0.0329(17) 0.0503(19) -0.0181(15) 0.0085(15) 0.0012(14)
C93 0.0185(13) 0.0212(13) 0.0234(13) -0.0058(10) -0.0041(10) -0.0057(10)
C94 0.0362(16) 0.0281(14) 0.0215(13) -0.0062(11) -0.0018(11) -0.0086(12)
C95 0.0160(12) 0.0162(12) 0.0222(12) -0.0020(10) -0.0032(10) -0.0031(10)
C96 0.0132(12) 0.0193(12) 0.0247(13) -0.0060(10) -0.0034(10) -0.0017(10)
C97 0.0192(13) 0.0216(13) 0.0180(12) -0.0051(10) -0.0011(10) -0.0027(10)
C98 0.0209(13) 0.0229(13) 0.0256(13) -0.0100(11) -0.0041(10) 0.0006(11)
C99 0.0313(15) 0.0210(13) 0.0260(14) -0.0052(11) -0.0036(11) -0.0013(11)
C100 0.0480(19) 0.0214(15) 0.0485(19) -0.0109(13) -0.0052(15) -0.0007(13)
O17 0.0323(11) 0.0304(10) 0.0266(10) -0.0128(8) 0.0018(8) -0.0067(8)
O18 0.0345(12) 0.0527(13) 0.0504(13) -0.0343(11) 0.0083(10) -0.0143(10)
O19 0.0565(19) 0.123(3) 0.124(3) -0.070(2) 0.0019(18) -0.0238(19)
O21 0.0252(10) 0.0317(10) 0.0276(10) -0.0110(8) -0.0018(8) -0.0053(8)
O22 0.0335(11) 0.0362(11) 0.0290(10) -0.0117(9) -0.0005(8) -0.0078(9)
O23 0.0400(13) 0.0485(13) 0.0385(12) -0.0045(10) -0.0061(10) -0.0101(10)
O24 0.175(5) 0.087(3) 0.092(3) -0.027(2) -0.016(3) 0.018(3)
C101 0.0319(16) 0.0390(17) 0.0370(16) -0.0145(13) 0.0002(13) -0.0104(13)
C102 0.0451(19) 0.0415(18) 0.0369(17) -0.0162(14) 0.0008(14) 0.0010(15)
C103 0.0505(19) 0.0358(17) 0.0335(16) -0.0188(13) 0.0090(14) -0.0157(15)
C104 0.0330(16) 0.0395(16) 0.0255(14) -0.0137(12) 0.0042(12) -0.0142(13)
C105 0.047(2) 0.137(4) 0.086(3) -0.088(3) 0.030(2) -0.043(3)
C106 0.0363(19) 0.113(3) 0.048(2) -0.043(2) 0.0014(16) -0.009(2)
C107 0.0346(17) 0.059(2) 0.0349(17) -0.0182(15) -0.0073(13) -0.0048(15)
C108 0.0300(16) 0.0353(17) 0.0482(18) -0.0168(14) 0.0052(14) -0.0051(13)
C109 0.063(2) 0.060(2) 0.054(2) -0.0278(19) 0.0071(18) -0.017(2)
C110 0.0450(19) 0.0454(19) 0.0365(17) -0.0064(14) -0.0031(14) -0.0062(15)
C111 0.062(3) 0.100(4) 0.066(3) -0.046(3) -0.004(2) 0.014(3)
C112 0.065(3) 0.040(2) 0.075(3) -0.0179(18) -0.033(2) 0.0008(18)
O20A 0.045(2) 0.066(3) 0.063(3) -0.039(2) 0.009(2) -0.022(2)
C13A 0.033(3) 0.045(3) 0.059(4) -0.024(3) 0.003(3) -0.010(2)
C14A 0.042(4) 0.033(3) 0.053(4) -0.020(3) 0.002(4) -0.006(3)
C15A 0.045(3) 0.045(3) 0.032(3) -0.014(2) -0.007(2) 0.000(2)
C16A 0.045(4) 0.063(4) 0.045(3) -0.024(3) 0.005(3) -0.025(3)
O20B 0.031(3) 0.034(3) 0.051(4) -0.002(3) -0.010(3) 0.000(2)
C13B 0.045(8) 0.071(8) 0.094(10) -0.019(6) -0.012(7) -0.003(6)
C14B 0.060(6) 0.061(6) 0.062(6) -0.029(5) -0.032(5) 0.022(5)
C15B 0.046(6) 0.048(5) 0.056(6) -0.002(5) 0.013(5) -0.003(5)
C16B 0.044(5) 0.053(6) 0.068(6) -0.024(5) 0.010(4) -0.008(5)
C117 0.0240(14) 0.0385(16) 0.0338(15) -0.0177(13) 0.0018(12) -0.0080(12)
C118 0.060(2) 0.0350(17) 0.0261(15) -0.0080(13) -0.0004(14) -0.0192(15)
C119 0.049(2) 0.0368(17) 0.0390(17) -0.0129(14) -0.0156(15) 0.0042(15)
C120 0.0238(14) 0.0287(15) 0.0339(15) -0.0071(12) -0.0001(12) -0.0066(12)
C121 0.0385(17) 0.0378(17) 0.0312(16) -0.0077(13) -0.0041(13) -0.0023(14)
C122 0.113(4) 0.054(2) 0.048(2) -0.0192(19) -0.005(2) 0.032(2)
C123 0.051(2) 0.100(3) 0.057(2) -0.047(2) 0.0007(18) -0.011(2)
C124 0.0372(17) 0.056(2) 0.0285(15) -0.0136(14) 0.0013(13) -0.0211(15)
C125 0.0413(18) 0.0376(17) 0.0352(16) -0.0085(13) 0.0013(14) -0.0062(14)
C126 0.0448(19) 0.0361(17) 0.0358(17) -0.0062(13) 0.0002(14) -0.0100(14)
C127 0.064(2) 0.0317(16) 0.0367(17) -0.0141(14) -0.0173(16) -0.0014(15)
C128 0.052(2) 0.055(2) 0.0440(19) -0.0253(17) -0.0016(16) 0.0022(17)
C129 0.141(5) 0.070(3) 0.068(3) -0.019(3) -0.005(3) 0.017(3)
C130 0.079(3) 0.083(3) 0.045(2) -0.020(2) -0.025(2) 0.006(2)
C131 0.103(4) 0.160(6) 0.065(3) -0.037(4) -0.004(3) -0.010(4)
C132 0.133(5) 0.059(3) 0.093(4) -0.027(3) -0.027(4) 0.015(3)

loop_
_atom_type_symbol
_atom_type_description
_atom_type_scat_dispersion_real
_atom_type_scat_dispersion_imag
_atom_type_scat_source
C C 0.0033 0.0016 'International Tables Vol C Tables 4.2.6.8 and 6.1.1.4'
H H 0.0000 0.0000 'International Tables Vol C Tables 4.2.6.8 and 6.1.1.4'
N N 0.0061 0.0033 'International Tables Vol C Tables 4.2.6.8 and 6.1.1.4'
O O 0.0106 0.0060 'International Tables Vol C Tables 4.2.6.8 and 6.1.1.4'

loop_
_geom_angle_atom_site_label_1
_geom_angle_atom_site_label_2
_geom_angle_atom_site_label_3
_geom_angle
C4 N1 N2 120.0(2)
C4 N1 H1 120.0
N2 N1 H1 120.0
C5 N2 N1 119.2(2)
C5 N2 H2 120.4
N1 N2 H2 120.4
C12 N3 C6 109.37(19)
C12 N3 H3 125.3
C6 N3 H3 125.3
C14 N4 C20 109.3(2)
C14 N4 H4 125.4
C20 N4 H4 125.4
C21 N5 N6 119.1(2)
C21 N5 H5 120.4
N6 N5 H5 120.4
C22 N6 N5 120.5(2)
C22 N6 H6 119.8
N5 N6 H6 119.8
C29 N7 N8 122.1(2)
C29 N7 H7 118.9
N8 N7 H7 118.9
C30 N8 N7 118.7(2)
C30 N8 H8 120.6
N7 N8 H8 120.6
C37 N9 C31 109.3(2)
C37 N9 H9 125.4
C31 N9 H9 125.4
C39 N10 C45 109.5(2)
C39 N10 H10 125.3
C45 N10 H10 125.3
C46 N11 N12 118.4(2)
C46 N11 H11 120.8
N12 N11 H11 120.8
C47 N12 N11 119.0(2)
C47 N12 H12 120.5
N11 N12 H12 120.5
C54 N13 N14 119.6(2)
C54 N13 H13 120.2
N14 N13 H13 120.2
C55 N14 N13 119.3(2)
C55 N14 H14 120.4
N13 N14 H14 120.4
C62 N15 C56 109.3(2)
C62 N15 H15 125.3
C56 N15 H15 125.3
C64 N16 C70 109.6(2)
C64 N16 H16 125.2
C70 N16 H16 125.2
C71 N17 N18 118.3(2)
C71 N17 H17 120.9
N18 N17 H17 120.9
C72 N18 N17 119.7(2)
C72 N18 H18 120.2
N17 N18 H18 120.2
C79 N19 N20 120.0(2)
C79 N19 H19 120.0
N20 N19 H19 120.0
C80 N20 N19 119.1(2)
C80 N20 H20 120.5
N19 N20 H20 120.5
C87 N21 C81 109.31(19)
C87 N21 H21 125.3
C81 N21 H21 125.3
C89 N22 C95 109.4(2)
C89 N22 H22 125.3
C95 N22 H22 125.3
C96 N23 N24 119.5(2)
C96 N23 H23 120.3
N24 N23 H23 120.3
C97 N24 N23 121.1(2)
C97 N24 H24 119.5
N23 N24 H24 119.5
C2 C1 H1A 109.5
C2 C1 H1B 109.5
H1A C1 H1B 109.5
C2 C1 H1C 109.5
H1A C1 H1C 109.5
H1B C1 H1C 109.5
C3 C2 C1 112.7(3)
C3 C2 H2A 109.0
C1 C2 H2A 109.0
C3 C2 H2B 109.0
C1 C2 H2B 109.0
H2A C2 H2B 107.8
C4 C3 C2 112.7(2)
C4 C3 H3A 109.0
C2 C3 H3A 109.0
C4 C3 H3B 109.0
C2 C3 H3B 109.0
H3A C3 H3B 107.8
O1 C4 N1 123.3(2)
O1 C4 C3 122.2(2)
N1 C4 C3 114.5(2)
O2 C5 N2 120.7(2)
O2 C5 C6 122.1(2)
N2 C5 C6 117.1(2)
N3 C6 C7 107.3(2)
N3 C6 C5 124.7(2)
C7 C6 C5 127.9(2)
C6 C7 C9 107.6(2)
C6 C7 C8 127.3(2)
C9 C7 C8 125.0(2)
C7 C8 H8C 109.5
C7 C8 H8D 109.5
H8C C8 H8D 109.5
C7 C8 H8E 109.5
H8C C8 H8E 109.5
H8D C8 H8E 109.5
C12 C9 C7 107.1(2)
C12 C9 C10 126.2(2)
C7 C9 C10 126.5(2)
C9 C10 C11 113.1(2)
C9 C10 H10A 109.0
C11 C10 H10A 109.0
C9 C10 H10B 109.0
C11 C10 H10B 109.0
H10A C10 H10B 107.8
C10 C11 H11A 109.5
C10 C11 H11B 109.5
H11A C11 H11B 109.5
C10 C11 H11C 109.5
H11A C11 H11C 109.5
H11B C11 H11C 109.5
N3 C12 C9 108.6(2)
N3 C12 C13 122.9(2)
C9 C12 C13 128.1(2)
C14 C13 C12 118.0(2)
C14 C13 H13A 107.8
C12 C13 H13A 107.8
C14 C13 H13B 107.8
C12 C13 H13B 107.8
H13A C13 H13B 107.1
N4 C14 C15 108.4(2)
N4 C14 C13 121.1(2)
C15 C14 C13 130.3(2)
C14 C15 C18 107.8(2)
C14 C15 C16 125.7(2)
C18 C15 C16 126.5(2)
C17' C16 C17 124.7(5)
C17' C16 C15 119.0(5)
C17 C16 C15 115.9(3)
C17' C16 H16A 59.5
C17 C16 H16A 108.3
C15 C16 H16A 108.3
C17' C16 H16B 48.0
C17 C16 H16B 108.3
C15 C16 H16B 108.3
H16A C16 H16B 107.4
C16 C17 H17A 109.5
C16 C17 H17B 109.5
H17A C17 H17B 109.5
C16 C17 H17C 109.5
H17A C17 H17C 109.5
H17B C17 H17C 109.5
C16 C17' H17D 109.5
C16 C17' H17E 109.5
H17D C17' H17E 109.5
C16 C17' H17F 109.5
H17D C17' H17F 109.5
H17E C17' H17F 109.5
C20 C18 C15 106.8(2)
C20 C18 C19 126.6(2)
C15 C18 C19 126.6(2)
C18 C19 H19A 109.5
C18 C19 H19B 109.5
H19A C19 H19B 109.5
C18 C19 H19C 109.5
H19A C19 H19C 109.5
H19B C19 H19C 109.5
C18 C20 N4 107.8(2)
C18 C20 C21 129.8(2)
N4 C20 C21 122.1(2)
O3 C21 N5 121.9(2)
O3 C21 C20 123.2(2)
N5 C21 C20 114.8(2)
O4 C22 N6 123.4(2)
O4 C22 C23 122.7(2)
N6 C22 C23 113.9(2)
C22 C23 C24 112.0(2)
C22 C23 H23C 109.2
C24 C23 H23C 109.2
C22 C23 H23D 109.2
C24 C23 H23D 109.2
H23C C23 H23D 107.9
C23 C24 C25 111.5(2)
C23 C24 H24A 109.3
C25 C24 H24A 109.3
C23 C24 H24B 109.3
C25 C24 H24B 109.3
H24A C24 H24B 108.0
C24 C25 H25A 109.5
C24 C25 H25B 109.5
H25A C25 H25B 109.5
C24 C25 H25C 109.5
H25A C25 H25C 109.5
H25B C25 H25C 109.5
C27 C26 H26A 109.5
C27 C26 H26B 109.5
H26A C26 H26B 109.5
C27 C26 H26C 109.5
H26A C26 H26C 109.5
H26B C26 H26C 109.5
C28 C27 C26 111.4(2)
C28 C27 H27A 109.4
C26 C27 H27A 109.4
C28 C27 H27B 109.4
C26 C27 H27B 109.4
H27A C27 H27B 108.0
C29 C28 C27 113.3(2)
C29 C28 H28A 108.9
C27 C28 H28A 108.9
C29 C28 H28B 108.9
C27 C28 H28B 108.9
H28A C28 H28B 107.7
O5 C29 N7 123.0(2)
O5 C29 C28 123.3(2)
N7 C29 C28 113.6(2)
O6 C30 N8 121.7(2)
O6 C30 C31 121.9(2)
N8 C30 C31 116.3(2)
N9 C31 C32 107.9(2)
N9 C31 C30 122.6(2)
C32 C31 C30 129.5(2)
C31 C32 C34 106.9(2)
C31 C32 C33 126.3(2)
C34 C32 C33 126.7(2)
C32 C33 H33A 109.5
C32 C33 H33B 109.5
H33A C33 H33B 109.5
C32 C33 H33C 109.5
H33A C33 H33C 109.5
H33B C33 H33C 109.5
C37 C34 C32 107.3(2)
C37 C34 C35 125.6(2)
C32 C34 C35 127.1(2)
C34 C35 C36 114.3(2)
C34 C35 H35A 108.7
C36 C35 H35A 108.7
C34 C35 H35B 108.7
C36 C35 H35B 108.7
H35A C35 H35B 107.6
C35 C36 H36A 109.5
C35 C36 H36B 109.5
H36A C36 H36B 109.5
C35 C36 H36C 109.5
H36A C36 H36C 109.5
H36B C36 H36C 109.5
N9 C37 C34 108.6(2)
N9 C37 C38 120.5(2)
C34 C37 C38 130.8(2)
C37 C38 C39 115.9(2)
C37 C38 H38A 108.3
C39 C38 H38A 108.3
C37 C38 H38B 108.3
C39 C38 H38B 108.3
H38A C38 H38B 107.4
N10 C39 C40 108.5(2)
N10 C39 C38 123.9(2)
C40 C39 C38 127.5(2)
C39 C40 C43 107.5(2)
C39 C40 C41 125.0(2)
C43 C40 C41 127.3(2)
C40 C41 C42 111.6(2)
C40 C41 H41A 109.3
C42 C41 H41A 109.3
C40 C41 H41B 109.3
C42 C41 H41B 109.3
H41A C41 H41B 108.0
C41 C42 H42A 109.5
C41 C42 H42B 109.5
H42A C42 H42B 109.5
C41 C42 H42C 109.5
H42A C42 H42C 109.5
H42B C42 H42C 109.5
C45 C43 C40 107.2(2)
C45 C43 C44 127.5(2)
C40 C43 C44 125.4(2)
C43 C44 H44A 109.5
C43 C44 H44B 109.5
H44A C44 H44B 109.5
C43 C44 H44C 109.5
H44A C44 H44C 109.5
H44B C44 H44C 109.5
N10 C45 C43 107.3(2)
N10 C45 C46 124.9(2)
C43 C45 C46 127.8(2)
O7 C46 N11 120.5(2)
O7 C46 C45 121.7(2)
N11 C46 C45 117.8(2)
O8 C47 N12 123.1(2)
O8 C47 C48 121.7(2)
N12 C47 C48 115.2(2)
C47 C48 C49 111.9(2)
C47 C48 H48A 109.2
C49 C48 H48A 109.2
C47 C48 H48B 109.2
C49 C48 H48B 109.2
H48A C48 H48B 107.9
C48 C49 C50 112.4(2)
C48 C49 H49A 109.1
C50 C49 H49A 109.1
C48 C49 H49B 109.1
C50 C49 H49B 109.1
H49A C49 H49B 107.9
C49 C50 H50A 109.5
C49 C50 H50B 109.5
H50A C50 H50B 109.5
C49 C50 H50C 109.5
H50A C50 H50C 109.5
H50B C50 H50C 109.5
C52 C51 H51A 109.5
C52 C51 H51B 109.5
H51A C51 H51B 109.5
C52 C51 H51C 109.5
H51A C51 H51C 109.5
H51B C51 H51C 109.5
C51 C52 C53 114.1(2)
C51 C52 H52A 108.7
C53 C52 H52A 108.7
C51 C52 H52B 108.7
C53 C52 H52B 108.7
H52A C52 H52B 107.6
C54 C53 C52 119.6(2)
C54 C53 H53A 107.4
C52 C53 H53A 107.4
C54 C53 H53B 107.4
C52 C53 H53B 107.4
H53A C53 H53B 107.0
O9 C54 N13 121.5(2)
O9 C54 C53 120.6(2)
N13 C54 C53 117.9(2)
O10 C55 N14 122.1(2)
O10 C55 C56 121.9(2)
N14 C55 C56 115.9(2)
N15 C56 C57 107.7(2)
N15 C56 C55 123.3(2)
C57 C56 C55 129.0(2)
C56 C57 C59 107.1(2)
C56 C57 C58 126.6(2)
C59 C57 C58 126.1(2)
C57 C58 H58A 109.5
C57 C58 H58B 109.5
H58A C58 H58B 109.5
C57 C58 H58C 109.5
H58A C58 H58C 109.5
H58B C58 H58C 109.5
C62 C59 C57 107.6(2)
C62 C59 C60 125.8(2)
C57 C59 C60 126.6(2)
C59 C60 C61 113.8(2)
C59 C60 H60A 108.8
C61 C60 H60A 108.8
C59 C60 H60B 108.8
C61 C60 H60B 108.8
H60A C60 H60B 107.7
C60 C61 H61A 109.5
C60 C61 H61B 109.5
H61A C61 H61B 109.5
C60 C61 H61C 109.5
H61A C61 H61C 109.5
H61B C61 H61C 109.5
N15 C62 C59 108.3(2)
N15 C62 C63 120.8(2)
C59 C62 C63 130.9(2)
C62 C63 C64 116.6(2)
C62 C63 H63A 108.1
C64 C63 H63A 108.1
C62 C63 H63B 108.1
C64 C63 H63B 108.1
H63A C63 H63B 107.3
N16 C64 C65 108.4(2)
N16 C64 C63 123.7(2)
C65 C64 C63 127.9(2)
C64 C65 C68 107.2(2)
C64 C65 C66 126.0(2)
C68 C65 C66 126.8(2)
C65 C66 C67 114.1(2)
C65 C66 H66A 108.7
C67 C66 H66A 108.7
C65 C66 H66B 108.7
C67 C66 H66B 108.7
H66A C66 H66B 107.6
C66 C67 H67A 109.5
C66 C67 H67B 109.5
H67A C67 H67B 109.5
C66 C67 H67C 109.5
H67A C67 H67C 109.5
H67B C67 H67C 109.5
C70 C68 C65 107.4(2)
C70 C68 C69 127.7(2)
C65 C68 C69 124.9(2)
C68 C69 H69A 109.5
C68 C69 H69B 109.5
H69A C69 H69B 109.5
C68 C69 H69C 109.5
H69A C69 H69C 109.5
H69B C69 H69C 109.5
C68 C70 N16 107.5(2)
C68 C70 C71 128.3(2)
N16 C70 C71 124.3(2)
O11 C71 N17 120.6(2)
O11 C71 C70 122.0(2)
N17 C71 C70 117.3(2)
O12 C72 N18 122.7(2)
O12 C72 C73 122.2(2)
N18 C72 C73 115.2(2)
C72 C73 C74 111.1(2)
C72 C73 H73A 109.4
C74 C73 H73A 109.4
C72 C73 H73B 109.4
C74 C73 H73B 109.4
H73A C73 H73B 108.0
C73 C74 C75 113.6(3)
C73 C74 H74A 108.8
C75 C74 H74A 108.8
C73 C74 H74B 108.8
C75 C74 H74B 108.8
H74A C74 H74B 107.7
C74 C75 H75A 109.5
C74 C75 H75B 109.5
H75A C75 H75B 109.5
C74 C75 H75C 109.5
H75A C75 H75C 109.5
H75B C75 H75C 109.5
C77 C76 H76A 109.5
C77 C76 H76B 109.5
H76A C76 H76B 109.5
C77 C76 H76C 109.5
H76A C76 H76C 109.5
H76B C76 H76C 109.5
C76 C77 C78 112.4(3)
C76 C77 H77A 109.1
C78 C77 H77A 109.1
C76 C77 H77B 109.1
C78 C77 H77B 109.1
H77A C77 H77B 107.9
C79 C78 C77 111.3(2)
C79 C78 H78A 109.4
C77 C78 H78A 109.4
C79 C78 H78B 109.4
C77 C78 H78B 109.4
H78A C78 H78B 108.0
O13 C79 N19 122.8(2)
O13 C79 C78 122.7(2)
N19 C79 C78 114.4(2)
O14 C80 N20 120.9(2)
O14 C80 C81 121.9(2)
N20 C80 C81 117.1(2)
C82 C81 N21 107.4(2)
C82 C81 C80 128.0(2)
N21 C81 C80 124.6(2)
C81 C82 C84 107.5(2)
C81 C82 C83 127.4(2)
C84 C82 C83 125.1(2)
C82 C83 H83A 109.5
C82 C83 H83B 109.5
H83A C83 H83B 109.5
C82 C83 H83C 109.5
H83A C83 H83C 109.5
H83B C83 H83C 109.5
C87 C84 C82 107.0(2)
C87 C84 C85 126.5(2)
C82 C84 C85 126.4(2)
C84 C85 C86 113.0(2)
C84 C85 H85A 109.0
C86 C85 H85A 109.0
C84 C85 H85B 109.0
C86 C85 H85B 109.0
H85A C85 H85B 107.8
C85 C86 H86A 109.5
C85 C86 H86B 109.5
H86A C86 H86B 109.5
C85 C86 H86C 109.5
H86A C86 H86C 109.5
H86B C86 H86C 109.5
N21 C87 C84 108.8(2)
N21 C87 C88 123.7(2)
C84 C87 C88 127.5(2)
C89 C88 C87 116.3(2)
C89 C88 H88A 108.2
C87 C88 H88A 108.2
C89 C88 H88B 108.2
C87 C88 H88B 108.2
H88A C88 H88B 107.4
N22 C89 C90 108.3(2)
N22 C89 C88 120.5(2)
C90 C89 C88 131.1(2)
C89 C90 C93 107.5(2)
C89 C90 C91 126.2(2)
C93 C90 C91 126.4(2)
C90 C91 C92 113.4(2)
C90 C91 H91A 108.9
C92 C91 H91A 108.9
C90 C91 H91B 108.9
C92 C91 H91B 108.9
H91A C91 H91B 107.7
C91 C92 H92A 109.5
C91 C92 H92B 109.5
H92A C92 H92B 109.5
C91 C92 H92C 109.5
H92A C92 H92C 109.5
H92B C92 H92C 109.5
C95 C93 C90 106.8(2)
C95 C93 C94 126.8(2)
C90 C93 C94 126.4(2)
C93 C94 H94A 109.5
C93 C94 H94B 109.5
H94A C94 H94B 109.5
C93 C94 H94C 109.5
H94A C94 H94C 109.5
H94B C94 H94C 109.5
N22 C95 C93 108.0(2)
N22 C95 C96 122.3(2)
C93 C95 C96 129.7(2)
O15 C96 N23 122.1(2)
O15 C96 C95 123.0(2)
N23 C96 C95 114.9(2)
O16 C97 N24 122.6(2)
O16 C97 C98 122.9(2)
N24 C97 C98 114.5(2)
C97 C98 C99 112.2(2)
C97 C98 H98A 109.2
C99 C98 H98A 109.2
C97 C98 H98B 109.2
C99 C98 H98B 109.2
H98A C98 H98B 107.9
C98 C99 C100 112.0(2)
C98 C99 H99A 109.2
C100 C99 H99A 109.2
C98 C99 H99B 109.2
C100 C99 H99B 109.2
H99A C99 H99B 107.9
C99 C100 H10C 109.5
C99 C100 H10D 109.5
H10C C100 H10D 109.5
C99 C100 H10E 109.5
H10C C100 H10E 109.5
H10D C100 H10E 109.5
C104 O17 C101 107.6(2)
C108 O18 C105 106.7(2)
C109 O19 C111 104.4(3)
C117 O21 C120 107.8(2)
C121 O22 C124 109.0(2)
C125 O23 C128 108.0(2)
C132 O24 C129 104.4(4)
O17 C101 C102 107.1(2)
O17 C101 H10F 110.3
C102 C101 H10F 110.3
O17 C101 H10G 110.3
C102 C101 H10G 110.3
H10F C101 H10G 108.6
C103 C102 C101 103.0(2)
C103 C102 H10H 111.2
C101 C102 H10H 111.2
C103 C102 H10I 111.2
C101 C102 H10I 111.2
H10H C102 H10I 109.1
C104 C103 C102 101.4(2)
C104 C103 H10J 111.5
C102 C103 H10J 111.5
C104 C103 H10K 111.5
C102 C103 H10K 111.5
H10J C103 H10K 109.3
O17 C104 C103 104.5(2)
O17 C104 H10L 110.9
C103 C104 H10L 110.9
O17 C104 H10M 110.9
C103 C104 H10M 110.9
H10L C104 H10M 108.9
O18 C105 C106 109.8(3)
O18 C105 H10N 109.7
C106 C105 H10N 109.7
O18 C105 H10O 109.7
C106 C105 H10O 109.7
H10N C105 H10O 108.2
C105 C106 C107 105.7(3)
C105 C106 H10P 110.6
C107 C106 H10P 110.6
C105 C106 H10Q 110.6
C107 C106 H10Q 110.6
H10P C106 H10Q 108.7
C106 C107 C108 104.0(3)
C106 C107 H10R 111.0
C108 C107 H10R 111.0
C106 C107 H10S 111.0
C108 C107 H10S 111.0
H10R C107 H10S 109.0
O18 C108 C107 105.5(2)
O18 C108 H10T 110.6
C107 C108 H10T 110.6
O18 C108 H10U 110.6
C107 C108 H10U 110.6
H10T C108 H10U 108.8
O19 C109 C110 106.1(3)
O19 C109 H10V 110.5
C110 C109 H10V 110.5
O19 C109 H10W 110.5
C110 C109 H10W 110.5
H10V C109 H10W 108.7
C109 C110 C112 102.9(3)
C109 C110 H11D 111.2
C112 C110 H11D 111.2
C109 C110 H11E 111.2
C112 C110 H11E 111.2
H11D C110 H11E 109.1
O19 C111 C112 106.3(3)
O19 C111 H11H 110.5
C112 C111 H11H 110.5
O19 C111 H11I 110.5
C112 C111 H11I 110.5
H11H C111 H11I 108.7
C111 C112 C110 103.3(3)
C111 C112 H11F 111.1
C110 C112 H11F 111.1
C111 C112 H11G 111.1
C110 C112 H11G 111.1
H11F C112 H11G 109.1
C16A O20A C13A 109.9(4)
O20A C13A C14A 105.4(5)
O20A C13A H13C 110.7
C14A C13A H13C 110.7
O20A C13A H13D 110.7
C14A C13A H13D 110.7
H13C C13A H13D 108.8
C15A C14A C13A 102.4(5)
C15A C14A H14A 111.3
C13A C14A H14A 111.3
C15A C14A H14B 111.3
C13A C14A H14B 111.3
H14A C14A H14B 109.2
C14A C15A C16A 102.5(4)
C14A C15A H15A 111.3
C16A C15A H15A 111.3
C14A C15A H15B 111.3
C16A C15A H15B 111.3
H15A C15A H15B 109.2
O20A C16A C15A 107.1(4)
O20A C16A H16C 110.3
C15A C16A H16C 110.3
O20A C16A H16D 110.3
C15A C16A H16D 110.3
H16C C16A H16D 108.5
C13B O20B C16B 109.1(6)
O20B C13B C14B 108.0(8)
O20B C13B H13E 110.1
C14B C13B H13E 110.1
O20B C13B H13F 110.1
C14B C13B H13F 110.1
H13E C13B H13F 108.4
C15B C14B C13B 104.8(7)
C15B C14B H14C 110.8
C13B C14B H14C 110.8
C15B C14B H14D 110.8
C13B C14B H14D 110.8
H14C C14B H14D 108.9
C14B C15B C16B 102.5(7)
C14B C15B H15C 111.3
C16B C15B H15C 111.3
C14B C15B H15D 111.3
C16B C15B H15D 111.3
H15C C15B H15D 109.2
O20B C16B C15B 105.7(6)
O20B C16B H16E 110.6
C15B C16B H16E 110.6
O20B C16B H16F 110.6
C15B C16B H16F 110.6
H16E C16B H16F 108.7
O21 C117 C118 104.9(2)
O21 C117 H1G 110.8
C118 C117 H1G 110.8
O21 C117 H1H 110.8
C118 C117 H1H 110.8
H1G C117 H1H 108.8
C117 C118 C119 101.5(2)
C117 C118 H1E 111.5
C119 C118 H1E 111.5
C117 C118 H1F 111.5
C119 C118 H1F 111.5
H1E C118 H1F 109.3
C120 C119 C118 102.9(2)
C120 C119 H11J 111.2
C118 C119 H11J 111.2
C120 C119 H11K 111.2
C118 C119 H11K 111.2
H11J C119 H11K 109.1
O21 C120 C119 107.4(2)
O21 C120 H12A 110.2
C119 C120 H12A 110.2
O21 C120 H12B 110.2
C119 C120 H12B 110.2
H12A C120 H12B 108.5
O22 C121 C122 104.1(3)
O22 C121 H12C 110.9
C122 C121 H12C 110.9
O22 C121 H12D 110.9
C122 C121 H12D 110.9
H12C C121 H12D 108.9
C123 C122 C121 104.3(3)
C123 C122 H12E 110.9
C121 C122 H12E 110.9
C123 C122 H12F 110.9
C121 C122 H12F 110.9
H12E C122 H12F 108.9
C122 C123 C124 103.3(3)
C122 C123 H12G 111.1
C124 C123 H12G 111.1
C122 C123 H12H 111.1
C124 C123 H12H 111.1
H12G C123 H12H 109.1
O22 C124 C123 106.8(3)
O22 C124 H12I 110.4
C123 C124 H12I 110.4
O22 C124 H12J 110.4
C123 C124 H12J 110.4
H12I C124 H12J 108.6
O23 C125 C126 105.7(3)
O23 C125 H12K 110.6
C126 C125 H12K 110.6
O23 C125 H12L 110.6
C126 C125 H12L 110.6
H12K C125 H12L 108.7
C125 C126 C127 101.1(3)
C125 C126 H12M 111.5
C127 C126 H12M 111.5
C125 C126 H12N 111.5
C127 C126 H12N 111.5
H12M C126 H12N 109.4
C128 C127 C126 103.1(3)
C128 C127 H12O 111.1
C126 C127 H12O 111.1
C128 C127 H12P 111.1
C126 C127 H12P 111.1
H12O C127 H12P 109.1
O23 C128 C127 107.7(3)
O23 C128 H12Q 110.2
C127 C128 H12Q 110.2
O23 C128 H12R 110.2
C127 C128 H12R 110.2
H12Q C128 H12R 108.5
O24 C129 C130 108.6(5)
O24 C129 H12S 110.0
C130 C129 H12S 110.0
O24 C129 H12T 110.0
C130 C129 H12T 110.0
H12S C129 H12T 108.3
C129 C130 C131 101.9(4)
C129 C130 H13M 111.4
C131 C130 H13M 111.4
C129 C130 H13N 111.4
C131 C130 H13N 111.4
H13M C130 H13N 109.2
C130 C131 C132 103.1(4)
C130 C131 H13O 111.1
C132 C131 H13O 111.1
C130 C131 H13P 111.1
C132 C131 H13P 111.1
H13O C131 H13P 109.1
O24 C132 C131 103.4(5)
O24 C132 H13G 111.1
C131 C132 H13G 111.1
O24 C132 H13H 111.1
C131 C132 H13H 111.1
H13G C132 H13H 109.0

loop_
_geom_bond_atom_site_label_1
_geom_bond_atom_site_label_2
_geom_bond_distance
O1 C4 1.236(3)
O2 C5 1.243(3)
O3 C21 1.242(3)
O4 C22 1.229(3)
O5 C29 1.234(3)
O6 C30 1.248(3)
O7 C46 1.247(3)
O8 C47 1.228(3)
O9 C54 1.236(3)
O10 C55 1.246(3)
O11 C71 1.245(3)
O12 C72 1.232(3)
O13 C79 1.234(3)
O14 C80 1.250(3)
O15 C96 1.244(3)
O16 C97 1.236(3)
N1 C4 1.344(3)
N1 N2 1.387(3)
N1 H1 0.8600
N2 C5 1.355(3)
N2 H2 0.8600
N3 C12 1.364(3)
N3 C6 1.390(3)
N3 H3 0.8600
N4 C14 1.364(3)
N4 C20 1.389(3)
N4 H4 0.8600
N5 C21 1.367(3)
N5 N6 1.391(3)
N5 H5 0.8600
N6 C22 1.353(3)
N6 H6 0.8600
N7 C29 1.348(3)
N7 N8 1.397(3)
N7 H7 0.8600
N8 C30 1.361(3)
N8 H8 0.8600
N9 C37 1.361(3)
N9 C31 1.385(3)
N9 H9 0.8600
N10 C39 1.360(3)
N10 C45 1.387(3)
N10 H10 0.8600
N11 C46 1.369(3)
N11 N12 1.396(3)
N11 H11 0.8600
N12 C47 1.359(3)
N12 H12 0.8600
N13 C54 1.344(3)
N13 N14 1.394(3)
N13 H13 0.8600
N14 C55 1.364(3)
N14 H14 0.8600
N15 C62 1.369(3)
N15 C56 1.385(3)
N15 H15 0.8600
N16 C64 1.361(3)
N16 C70 1.393(3)
N16 H16 0.8600
N17 C71 1.365(3)
N17 N18 1.392(3)
N17 H17 0.8600
N18 C72 1.348(3)
N18 H18 0.8600
N19 C79 1.351(3)
N19 N20 1.392(3)
N19 H19 0.8600
N20 C80 1.364(3)
N20 H20 0.8600
N21 C87 1.362(3)
N21 C81 1.394(3)
N21 H21 0.8600
N22 C89 1.366(3)
N22 C95 1.381(3)
N22 H22 0.8600
N23 C96 1.358(3)
N23 N24 1.394(3)
N23 H23 0.8600
N24 C97 1.344(3)
N24 H24 0.8600
C1 C2 1.525(4)
C1 H1A 0.9600
C1 H1B 0.9600
C1 H1C 0.9600
C2 C3 1.514(4)
C2 H2A 0.9700
C2 H2B 0.9700
C3 C4 1.513(3)
C3 H3A 0.9700
C3 H3B 0.9700
C5 C6 1.450(3)
C6 C7 1.393(3)
C7 C9 1.418(3)
C7 C8 1.507(3)
C8 H8C 0.9600
C8 H8D 0.9600
C8 H8E 0.9600
C9 C12 1.388(3)
C9 C10 1.505(3)
C10 C11 1.529(4)
C10 H10A 0.9700
C10 H10B 0.9700
C11 H11A 0.9600
C11 H11B 0.9600
C11 H11C 0.9600
C12 C13 1.504(3)
C13 C14 1.504(3)
C13 H13A 0.9700
C13 H13B 0.9700
C14 C15 1.379(4)
C15 C18 1.424(3)
C15 C16 1.505(4)
C16 C17' 1.357(8)
C16 C17 1.418(5)
C16 H16A 0.9700
C16 H16B 0.9700
C17 H17A 0.9600
C17 H17B 0.9600
C17 H17C 0.9600
C17' H17D 0.9600
C17' H17E 0.9600
C17' H17F 0.9600
C18 C20 1.389(3)
C18 C19 1.502(3)
C19 H19A 0.9600
C19 H19B 0.9600
C19 H19C 0.9600
C20 C21 1.455(3)
C22 C23 1.508(3)
C23 C24 1.515(4)
C23 H23C 0.9700
C23 H23D 0.9700
C24 C25 1.522(4)
C24 H24A 0.9700
C24 H24B 0.9700
C25 H25A 0.9600
C25 H25B 0.9600
C25 H25C 0.9600
C26 C27 1.522(4)
C26 H26A 0.9600
C26 H26B 0.9600
C26 H26C 0.9600
C27 C28 1.516(4)
C27 H27A 0.9700
C27 H27B 0.9700
C28 C29 1.512(3)
C28 H28A 0.9700
C28 H28B 0.9700
C30 C31 1.445(3)
C31 C32 1.394(3)
C32 C34 1.420(3)
C32 C33 1.500(4)
C33 H33A 0.9600
C33 H33B 0.9600
C33 H33C 0.9600
C34 C37 1.388(3)
C34 C35 1.503(4)
C35 C36 1.513(4)
C35 H35A 0.9700
C35 H35B 0.9700
C36 H36A 0.9600
C36 H36B 0.9600
C36 H36C 0.9600
C37 C38 1.492(3)
C38 C39 1.502(3)
C38 H38A 0.9700
C38 H38B 0.9700
C39 C40 1.383(3)
C40 C43 1.415(4)
C40 C41 1.509(4)
C41 C42 1.517(4)
C41 H41A 0.9700
C41 H41B 0.9700
C42 H42A 0.9600
C42 H42B 0.9600
C42 H42C 0.9600
C43 C45 1.397(3)
C43 C44 1.497(3)
C44 H44A 0.9600
C44 H44B 0.9600
C44 H44C 0.9600
C45 C46 1.446(3)
C47 C48 1.513(4)
C48 C49 1.524(4)
C48 H48A 0.9700
C48 H48B 0.9700
C49 C50 1.527(4)
C49 H49A 0.9700
C49 H49B 0.9700
C50 H50A 0.9600
C50 H50B 0.9600
C50 H50C 0.9600
C51 C52 1.525(4)
C51 H51A 0.9600
C51 H51B 0.9600
C51 H51C 0.9600
C52 C53 1.525(4)
C52 H52A 0.9700
C52 H52B 0.9700
C53 C54 1.511(3)
C53 H53A 0.9700
C53 H53B 0.9700
C55 C56 1.454(3)
C56 C57 1.395(3)
C57 C59 1.418(3)
C57 C58 1.499(3)
C58 H58A 0.9600
C58 H58B 0.9600
C58 H58C 0.9600
C59 C62 1.388(4)
C59 C60 1.504(3)
C60 C61 1.518(4)
C60 H60A 0.9700
C60 H60B 0.9700
C61 H61A 0.9600
C61 H61B 0.9600
C61 H61C 0.9600
C62 C63 1.499(3)
C63 C64 1.500(3)
C63 H63A 0.9700
C63 H63B 0.9700
C64 C65 1.394(3)
C65 C68 1.422(3)
C65 C66 1.504(3)
C66 C67 1.525(4)
C66 H66A 0.9700
C66 H66B 0.9700
C67 H67A 0.9600
C67 H67B 0.9600
C67 H67C 0.9600
C68 C70 1.392(3)
C68 C69 1.501(3)
C69 H69A 0.9600
C69 H69B 0.9600
C69 H69C 0.9600
C70 C71 1.451(3)
C72 C73 1.510(4)
C73 C74 1.511(4)
C73 H73A 0.9700
C73 H73B 0.9700
C74 C75 1.525(4)
C74 H74A 0.9700
C74 H74B 0.9700
C75 H75A 0.9600
C75 H75B 0.9600
C75 H75C 0.9600
C76 C77 1.520(4)
C76 H76A 0.9600
C76 H76B 0.9600
C76 H76C 0.9600
C77 C78 1.521(4)
C77 H77A 0.9700
C77 H77B 0.9700
C78 C79 1.510(4)
C78 H78A 0.9700
C78 H78B 0.9700
C80 C81 1.449(3)
C81 C82 1.391(3)
C82 C84 1.424(3)
C82 C83 1.503(3)
C83 H83A 0.9600
C83 H83B 0.9600
C83 H83C 0.9600
C84 C87 1.385(3)
C84 C85 1.509(3)
C85 C86 1.530(4)
C85 H85A 0.9700
C85 H85B 0.9700
C86 H86A 0.9600
C86 H86B 0.9600
C86 H86C 0.9600
C87 C88 1.506(3)
C88 C89 1.501(3)
C88 H88A 0.9700
C88 H88B 0.9700
C89 C90 1.385(3)
C90 C93 1.424(3)
C90 C91 1.501(4)
C91 C92 1.528(4)
C91 H91A 0.9700
C91 H91B 0.9700
C92 H92A 0.9600
C92 H92B 0.9600
C92 H92C 0.9600
C93 C95 1.391(4)
C93 C94 1.493(3)
C94 H94A 0.9600
C94 H94B 0.9600
C94 H94C 0.9600
C95 C96 1.460(3)
C97 C98 1.504(3)
C98 C99 1.524(4)
C98 H98A 0.9700
C98 H98B 0.9700
C99 C100 1.526(4)
C99 H99A 0.9700
C99 H99B 0.9700
C100 H10C 0.9600
C100 H10D 0.9600
C100 H10E 0.9600
O17 C104 1.442(3)
O17 C101 1.445(3)
O18 C108 1.430(4)
O18 C105 1.436(4)
O19 C109 1.400(5)
O19 C111 1.415(5)
O21 C117 1.441(3)
O21 C120 1.449(3)
O22 C121 1.439(3)
O22 C124 1.447(3)
O23 C125 1.421(4)
O23 C128 1.432(4)
O24 C132 1.400(7)
O24 C129 1.421(7)
C101 C102 1.525(4)
C101 H10F 0.9700
C101 H10G 0.9700
C102 C103 1.519(4)
C102 H10H 0.9700
C102 H10I 0.9700
C103 C104 1.505(4)
C103 H10J 0.9700
C103 H10K 0.9700
C104 H10L 0.9700
C104 H10M 0.9700
C105 C106 1.444(5)
C105 H10N 0.9700
C105 H10O 0.9700
C106 C107 1.510(5)
C106 H10P 0.9700
C106 H10Q 0.9700
C107 C108 1.513(4)
C107 H10R 0.9700
C107 H10S 0.9700
C108 H10T 0.9700
C108 H10U 0.9700
C109 C110 1.497(5)
C109 H10V 0.9700
C109 H10W 0.9700
C110 C112 1.548(5)
C110 H11D 0.9700
C110 H11E 0.9700
C111 C112 1.484(6)
C111 H11H 0.9700
C111 H11I 0.9700
C112 H11F 0.9700
C112 H11G 0.9700
O20A C16A 1.414(6)
O20A C13A 1.415(6)
C13A C14A 1.534(7)
C13A H13C 0.9700
C13A H13D 0.9700
C14A C15A 1.484(8)
C14A H14A 0.9700
C14A H14B 0.9700
C15A C16A 1.528(7)
C15A H15A 0.9700
C15A H15B 0.9700
C16A H16C 0.9700
C16A H16D 0.9700
O20B C13B 1.388(9)
O20B C16B 1.413(8)
C13B C14B 1.528(10)
C13B H13E 0.9700
C13B H13F 0.9700
C14B C15B 1.485(10)
C14B H14C 0.9700
C14B H14D 0.9700
C15B C16B 1.529(9)
C15B H15C 0.9700
C15B H15D 0.9700
C16B H16E 0.9700
C16B H16F 0.9700
C117 C118 1.505(4)
C117 H1G 0.9700
C117 H1H 0.9700
C118 C119 1.524(5)
C118 H1E 0.9700
C118 H1F 0.9700
C119 C120 1.513(4)
C119 H11J 0.9700
C119 H11K 0.9700
C120 H12A 0.9700
C120 H12B 0.9700
C121 C122 1.512(5)
C121 H12C 0.9700
C121 H12D 0.9700
C122 C123 1.464(6)
C122 H12E 0.9700
C122 H12F 0.9700
C123 C124 1.477(5)
C123 H12G 0.9700
C123 H12H 0.9700
C124 H12I 0.9700
C124 H12J 0.9700
C125 C126 1.511(4)
C125 H12K 0.9700
C125 H12L 0.9700
C126 C127 1.518(4)
C126 H12M 0.9700
C126 H12N 0.9700
C127 C128 1.516(5)
C127 H12O 0.9700
C127 H12P 0.9700
C128 H12Q 0.9700
C128 H12R 0.9700
C129 C130 1.520(6)
C129 H12S 0.9700
C129 H12T 0.9700
C130 C131 1.536(7)
C130 H13M 0.9700
C130 H13N 0.9700
C131 C132 1.550(7)
C131 H13O 0.9700
C131 H13P 0.9700
C132 H13G 0.9700
C132 H13H 0.9700

loop_
_geom_torsion_atom_site_label_1
_geom_torsion_atom_site_label_2
_geom_torsion_atom_site_label_3
_geom_torsion_atom_site_label_4
_geom_torsion
C4 N1 N2 C5 117.8(3)
C21 N5 N6 C22 103.0(3)
C29 N7 N8 C30 98.8(3)
C46 N11 N12 C47 76.6(3)
C54 N13 N14 C55 -102.4(3)
C71 N17 N18 C72 -81.5(3)
C79 N19 N20 C80 -85.8(3)
C96 N23 N24 C97 -123.2(3)
C1 C2 C3 C4 -178.5(3)
N2 N1 C4 O1 4.2(4)
N2 N1 C4 C3 -177.2(2)
C2 C3 C4 O1 -42.0(4)
C2 C3 C4 N1 139.4(3)
N1 N2 C5 O2 -2.6(4)
N1 N2 C5 C6 179.3(2)
C12 N3 C6 C7 0.7(3)
C12 N3 C6 C5 178.5(2)
O2 C5 C6 N3 178.8(2)
N2 C5 C6 N3 -3.2(4)
O2 C5 C6 C7 -3.9(4)
N2 C5 C6 C7 174.2(2)
N3 C6 C7 C9 -0.8(3)
C5 C6 C7 C9 -178.5(2)
N3 C6 C7 C8 176.5(2)
C5 C6 C7 C8 -1.2(4)
C6 C7 C9 C12 0.6(3)
C8 C7 C9 C12 -176.8(2)
C6 C7 C9 C10 175.9(2)
C8 C7 C9 C10 -1.5(4)
C12 C9 C10 C11 101.1(3)
C7 C9 C10 C11 -73.3(3)
C6 N3 C12 C9 -0.4(3)
C6 N3 C12 C13 -174.1(2)
C7 C9 C12 N3 -0.1(3)
C10 C9 C12 N3 -175.5(2)
C7 C9 C12 C13 173.2(2)
C10 C9 C12 C13 -2.1(4)
N3 C12 C13 C14 -23.7(3)
C9 C12 C13 C14 163.9(2)
C20 N4 C14 C15 0.8(3)
C20 N4 C14 C13 176.0(2)
C12 C13 C14 N4 95.6(3)
C12 C13 C14 C15 -90.4(3)
N4 C14 C15 C18 -0.7(3)
C13 C14 C15 C18 -175.3(2)
N4 C14 C15 C16 176.3(2)
C13 C14 C15 C16 1.7(4)
C14 C15 C16 C17' 104.4(6)
C18 C15 C16 C17' -79.2(6)
C14 C15 C16 C17 -82.1(4)
C18 C15 C16 C17 94.3(4)
C14 C15 C18 C20 0.4(3)
C16 C15 C18 C20 -176.5(3)
C14 C15 C18 C19 178.8(2)
C16 C15 C18 C19 1.8(4)
C15 C18 C20 N4 0.1(3)
C19 C18 C20 N4 -178.3(2)
C15 C18 C20 C21 174.2(2)
C19 C18 C20 C21 -4.1(4)
C14 N4 C20 C18 -0.5(3)
C14 N4 C20 C21 -175.2(2)
N6 N5 C21 O3 0.5(3)
N6 N5 C21 C20 179.8(2)
C18 C20 C21 O3 13.4(4)
N4 C20 C21 O3 -173.2(2)
C18 C20 C21 N5 -165.9(2)
N4 C20 C21 N5 7.6(3)
N5 N6 C22 O4 -0.4(4)
N5 N6 C22 C23 179.0(2)
O4 C22 C23 C24 55.1(3)
N6 C22 C23 C24 -124.3(2)
C22 C23 C24 C25 -179.9(2)
C26 C27 C28 C29 -172.5(2)
N8 N7 C29 O5 6.3(4)
N8 N7 C29 C28 -175.5(2)
C27 C28 C29 O5 -20.1(3)
C27 C28 C29 N7 161.7(2)
N7 N8 C30 O6 -10.6(3)
N7 N8 C30 C31 166.6(2)
C37 N9 C31 C32 0.1(3)
C37 N9 C31 C30 -178.0(2)
O6 C30 C31 N9 164.3(2)
N8 C30 C31 N9 -12.9(3)
O6 C30 C31 C32 -13.4(4)
N8 C30 C31 C32 169.4(2)
N9 C31 C32 C34 0.7(3)
C30 C31 C32 C34 178.7(2)
N9 C31 C32 C33 -176.3(2)
C30 C31 C32 C33 1.6(4)
C31 C32 C34 C37 -1.3(3)
C33 C32 C34 C37 175.7(2)
C31 C32 C34 C35 179.6(2)
C33 C32 C34 C35 -3.4(4)
C37 C34 C35 C36 80.8(3)
C32 C34 C35 C36 -100.3(3)
C31 N9 C37 C34 -1.0(3)
C31 N9 C37 C38 176.9(2)
C32 C34 C37 N9 1.4(3)
C35 C34 C37 N9 -179.4(2)
C32 C34 C37 C38 -176.2(2)
C35 C34 C37 C38 3.0(4)
N9 C37 C38 C39 85.9(3)
C34 C37 C38 C39 -96.8(3)
C45 N10 C39 C40 0.2(3)
C45 N10 C39 C38 179.1(2)
C37 C38 C39 N10 7.1(4)
C37 C38 C39 C40 -174.2(2)
N10 C39 C40 C43 -0.3(3)
C38 C39 C40 C43 -179.2(2)
N10 C39 C40 C41 -175.8(2)
C38 C39 C40 C41 5.3(4)
C39 C40 C41 C42 92.3(3)
C43 C40 C41 C42 -82.4(3)
C39 C40 C43 C45 0.3(3)
C41 C40 C43 C45 175.7(2)
C39 C40 C43 C44 -178.5(3)
C41 C40 C43 C44 -3.1(4)
C39 N10 C45 C43 0.0(3)
C39 N10 C45 C46 179.0(2)
C40 C43 C45 N10 -0.2(3)
C44 C43 C45 N10 178.6(3)
C40 C43 C45 C46 -179.2(2)
C44 C43 C45 C46 -0.4(4)
N12 N11 C46 O7 7.7(3)
N12 N11 C46 C45 -174.0(2)
N10 C45 C46 O7 -176.8(2)
C43 C45 C46 O7 2.1(4)
N10 C45 C46 N11 4.9(4)
C43 C45 C46 N11 -176.2(2)
N11 N12 C47 O8 10.7(4)
N11 N12 C47 C48 -170.8(2)
O8 C47 C48 C49 -68.5(3)
N12 C47 C48 C49 113.0(3)
C47 C48 C49 C50 175.6(2)
C51 C52 C53 C54 69.7(3)
N14 N13 C54 O9 0.2(3)
N14 N13 C54 C53 179.7(2)
C52 C53 C54 O9 -164.6(2)
C52 C53 C54 N13 15.9(3)
N13 N14 C55 O10 0.5(3)
N13 N14 C55 C56 -176.7(2)
C62 N15 C56 C57 -0.4(3)
C62 N15 C56 C55 177.9(2)
O10 C55 C56 N15 -173.6(2)
N14 C55 C56 N15 3.6(3)
O10 C55 C56 C57 4.3(4)
N14 C55 C56 C57 -178.5(2)
N15 C56 C57 C59 0.0(3)
C55 C56 C57 C59 -178.1(2)
N15 C56 C57 C58 175.8(2)
C55 C56 C57 C58 -2.4(4)
C56 C57 C59 C62 0.3(3)
C58 C57 C59 C62 -175.4(2)
C56 C57 C59 C60 179.5(2)
C58 C57 C59 C60 3.7(4)
C62 C59 C60 C61 -86.5(3)
C57 C59 C60 C61 94.5(3)
C56 N15 C62 C59 0.6(3)
C56 N15 C62 C63 -175.9(2)
C57 C59 C62 N15 -0.5(3)
C60 C59 C62 N15 -179.7(2)
C57 C59 C62 C63 175.4(2)
C60 C59 C62 C63 -3.7(4)
N15 C62 C63 C64 -84.3(3)
C59 C62 C63 C64 100.1(3)
C70 N16 C64 C65 -0.5(3)
C70 N16 C64 C63 176.8(2)
C62 C63 C64 N16 -2.8(3)
C62 C63 C64 C65 174.0(2)
N16 C64 C65 C68 0.9(3)
C63 C64 C65 C68 -176.3(2)
N16 C64 C65 C66 179.3(2)
C63 C64 C65 C66 2.2(4)
C64 C65 C66 C67 113.6(3)
C68 C65 C66 C67 -68.3(4)
C64 C65 C68 C70 -0.9(3)
C66 C65 C68 C70 -179.3(2)
C64 C65 C68 C69 177.6(2)
C66 C65 C68 C69 -0.8(4)
C65 C68 C70 N16 0.6(3)
C69 C68 C70 N16 -177.9(2)
C65 C68 C70 C71 -177.8(2)
C69 C68 C70 C71 3.7(4)
C64 N16 C70 C68 0.0(3)
C64 N16 C70 C71 178.4(2)
N18 N17 C71 O11 -9.0(3)
N18 N17 C71 C70 174.0(2)
C68 C70 C71 O11 -3.5(4)
N16 C70 C71 O11 178.4(2)
C68 C70 C71 N17 173.5(2)
N16 C70 C71 N17 -4.6(4)
N17 N18 C72 O12 -9.3(4)
N17 N18 C72 C73 170.0(2)
O12 C72 C73 C74 74.8(3)
N18 C72 C73 C74 -104.5(3)
C72 C73 C74 C75 -179.7(3)
C76 C77 C78 C79 179.5(3)
N20 N19 C79 O13 -6.6(4)
N20 N19 C79 C78 173.4(2)
C77 C78 C79 O13 81.8(3)
C77 C78 C79 N19 -98.2(3)
N19 N20 C80 O14 -6.9(3)
N19 N20 C80 C81 175.5(2)
C87 N21 C81 C82 -0.1(3)
C87 N21 C81 C80 178.7(2)
O14 C80 C81 C82 2.6(4)
N20 C80 C81 C82 -179.7(2)
O14 C80 C81 N21 -175.9(2)
N20 C80 C81 N21 1.7(3)
N21 C81 C82 C84 0.4(3)
C80 C81 C82 C84 -178.4(2)
N21 C81 C82 C83 -177.5(2)
C80 C81 C82 C83 3.7(4)
C81 C82 C84 C87 -0.5(3)
C83 C82 C84 C87 177.4(2)
C81 C82 C84 C85 177.7(2)
C83 C82 C84 C85 -4.4(4)
C87 C84 C85 C86 99.8(3)
C82 C84 C85 C86 -78.0(3)
C81 N21 C87 C84 -0.2(3)
C81 N21 C87 C88 -179.0(2)
C82 C84 C87 N21 0.4(3)
C85 C84 C87 N21 -177.8(2)
C82 C84 C87 C88 179.2(2)
C85 C84 C87 C88 1.0(4)
N21 C87 C88 C89 -10.9(4)
C84 C87 C88 C89 170.5(2)
C95 N22 C89 C90 0.2(3)
C95 N22 C89 C88 -177.3(2)
C87 C88 C89 N22 -80.1(3)
C87 C88 C89 C90 103.1(3)
N22 C89 C90 C93 -0.8(3)
C88 C89 C90 C93 176.3(2)
N22 C89 C90 C91 179.3(2)
C88 C89 C90 C91 -3.6(4)
C89 C90 C91 C92 -101.0(3)
C93 C90 C91 C92 79.1(3)
C89 C90 C93 C95 1.1(3)
C91 C90 C93 C95 -179.0(2)
C89 C90 C93 C94 -177.3(2)
C91 C90 C93 C94 2.6(4)
C89 N22 C95 C93 0.5(3)
C89 N22 C95 C96 -179.7(2)
C90 C93 C95 N22 -1.0(3)
C94 C93 C95 N22 177.4(2)
C90 C93 C95 C96 179.2(2)
C94 C93 C95 C96 -2.4(4)
N24 N23 C96 O15 6.3(3)
N24 N23 C96 C95 -171.2(2)
N22 C95 C96 O15 -168.9(2)
C93 C95 C96 O15 10.8(4)
N22 C95 C96 N23 8.6(3)
C93 C95 C96 N23 -171.6(2)
N23 N24 C97 O16 4.5(4)
N23 N24 C97 C98 -174.5(2)
O16 C97 C98 C99 44.3(3)
N24 C97 C98 C99 -136.8(2)
C97 C98 C99 C100 175.6(2)
C104 O17 C101 C102 8.9(3)
O17 C101 C102 C103 16.6(3)
C101 C102 C103 C104 -34.3(3)
C101 O17 C104 C103 -31.4(3)
C102 C103 C104 O17 40.8(3)
C108 O18 C105 C106 -19.8(5)
O18 C105 C106 C107 2.2(5)
C105 C106 C107 C108 15.0(4)
C105 O18 C108 C107 28.9(4)
C106 C107 C108 O18 -27.0(3)
C111 O19 C109 C110 40.9(4)
O19 C109 C110 C112 -25.0(4)
C109 O19 C111 C112 -40.4(5)
O19 C111 C112 C110 23.4(4)
C109 C110 C112 C111 0.8(4)
C16A O20A C13A C14A -18.2(7)
O20A C13A C14A C15A 33.2(7)
C13A C14A C15A C16A -34.1(7)
C13A O20A C16A C15A -3.8(8)
C14A C15A C16A O20A 24.7(7)
C16B O20B C13B C14B 14.1(16)
O20B C13B C14B C15B 6.6(17)
C13B C14B C15B C16B -22.5(14)
C13B O20B C16B C15B -28.8(13)
C14B C15B C16B O20B 31.6(12)
C120 O21 C117 C118 28.3(3)
O21 C117 C118 C119 -39.3(3)
C117 C118 C119 C120 34.9(3)
C117 O21 C120 C119 -5.4(3)
C118 C119 C120 O21 -19.0(3)
C124 O22 C121 C122 -14.0(3)
O22 C121 C122 C123 30.9(4)
C121 C122 C123 C124 -35.5(5)
C121 O22 C124 C123 -8.0(3)
C122 C123 C124 O22 27.3(4)
C128 O23 C125 C126 -27.9(3)
O23 C125 C126 C127 37.9(3)
C125 C126 C127 C128 -32.7(3)
C125 O23 C128 C127 6.2(3)
C126 C127 C128 O23 17.6(3)
C132 O24 C129 C130 36.3(5)
O24 C129 C130 C131 -12.7(5)
C129 C130 C131 C132 -13.0(5)
C129 O24 C132 C131 -43.8(5)
C130 C131 C132 O24 35.1(5)
